data_1550659
loop_
_publ_author_name
'Wolf, Maximilian'
'Ogawa, Ayumu'
'Bechtold, Mareike'
'Vonesch, Maxime'
'Wytko, Jennifer'
'Oohora, Koji'
'Campidelli, Stephane'
'Hayashi, Takashi'
'Guldi, Dirk M.'
'Weiss, Jean'

_publ_section_title
;
 Light Triggers Molecular Shuttling in Rotaxanes: Control over Proximity
 and Charge Recombination
;
_journal_name_full 'Chemical Science'
_journal_paper_doi 10.1039/C8SC05328F
_journal_year 2019
_chemical_formula_moiety 'C80 H95 N3 O2, C56 H32 N6 Zn, C H Cl3'
_chemical_formula_sum 'C137 H128 Cl3 N9 O2 Zn'
_chemical_formula_weight 2104.20
_space_group_crystal_system triclinic
_space_group_IT_number 2
_space_group_name_Hall '-P 1'
_space_group_name_H-M_alt 'P -1'
_symmetry_space_group_name_Hall '-P 1'
_symmetry_space_group_name_H-M 'P -1'
_atom_sites_solution_hydrogens geom
_atom_sites_solution_primary direct
_atom_sites_solution_secondary difmap
_audit_creation_method SHELXL-2014/7
_audit_update_record
;
2018-08-30 deposited with the CCDC.    2019-02-27 downloaded from the CCDC.
;
_cell_angle_alpha 87.881(2)
_cell_angle_beta 87.409(2)
_cell_angle_gamma 77.762(2)
_cell_formula_units_Z 2
_cell_length_a 16.2073(6)
_cell_length_b 16.4367(5)
_cell_length_c 24.5930(8)
_cell_measurement_reflns_used 9911
_cell_measurement_temperature 173(2)
_cell_measurement_theta_max 63.00
_cell_measurement_theta_min 2.75
_cell_volume 6393.5(4)
_computing_cell_refinement 'Bruker SAINT'
_computing_data_collection 'Bruker APEX3'
_computing_data_reduction 'Bruker SAINT'
_computing_molecular_graphics 'Bruker SHELXTL'
_computing_publication_material 'Bruker SHELXTL'
_computing_structure_refinement 'SHELXL-2014/7 (Sheldrick, 2014)'
_computing_structure_solution 'SHELXT 2014/5 (Sheldrick, 2014)'
_diffrn_ambient_temperature 173(2)
_diffrn_measured_fraction_theta_full 0.988
_diffrn_measured_fraction_theta_max 0.988
_diffrn_measurement_device_type 'Bruker APEX-II CCD'
_diffrn_measurement_method '\f and \w scans'
_diffrn_radiation_type CuK\a
_diffrn_radiation_wavelength 1.54178
_diffrn_reflns_av_R_equivalents 0.0970
_diffrn_reflns_av_unetI/netI 0.0687
_diffrn_reflns_Laue_measured_fraction_full 0.988
_diffrn_reflns_Laue_measured_fraction_max 0.988
_diffrn_reflns_limit_h_max 19
_diffrn_reflns_limit_h_min -19
_diffrn_reflns_limit_k_max 19
_diffrn_reflns_limit_k_min -19
_diffrn_reflns_limit_l_max 29
_diffrn_reflns_limit_l_min -29
_diffrn_reflns_number 118314
_diffrn_reflns_point_group_measured_fraction_full 0.988
_diffrn_reflns_point_group_measured_fraction_max 0.988
_diffrn_reflns_theta_full 66.687
_diffrn_reflns_theta_max 66.687
_diffrn_reflns_theta_min 2.792
_diffrn_source 'Cu-ImuS microfocus tube'
_exptl_absorpt_coefficient_mu 1.238
_exptl_absorpt_correction_T_max 0.7528
_exptl_absorpt_correction_T_min 0.6098
_exptl_absorpt_correction_type multi-scan
_exptl_absorpt_process_details sadabs
_exptl_crystal_colour red
_exptl_crystal_density_diffrn 1.093
_exptl_crystal_description plate
_exptl_crystal_F_000 2220
_exptl_crystal_size_max 0.420
_exptl_crystal_size_mid 0.300
_exptl_crystal_size_min 0.180
_platon_squeeze_details
;
 The residual electron density was assigned to a molecule of
 the pentane solvent and a molecule of the chloroform solvent
 [218/2 = 109 e per asymmetric unit; one molecule of C5H12 and
 one molecule of CHCl3 would give 100e].
;
_refine_diff_density_max 0.913
_refine_diff_density_min -0.884
_refine_diff_density_rms 0.072
_refine_ls_extinction_method none
_refine_ls_goodness_of_fit_ref 1.039
_refine_ls_hydrogen_treatment constr
_refine_ls_matrix_type full
_refine_ls_number_parameters 1375
_refine_ls_number_reflns 22398
_refine_ls_number_restraints 0
_refine_ls_restrained_S_all 1.039
_refine_ls_R_factor_all 0.1155
_refine_ls_R_factor_gt 0.0784
_refine_ls_shift/su_max 0.001
_refine_ls_shift/su_mean 0.000
_refine_ls_structure_factor_coef Fsqd
_refine_ls_weighting_details 'w=1/[\s^2^(Fo^2^)+(0.1501P)^2^+3.1584P] where P=(Fo^2^+2Fc^2^)/3'
_refine_ls_weighting_scheme calc
_refine_ls_wR_factor_gt 0.2184
_refine_ls_wR_factor_ref 0.2561
_reflns_Friedel_coverage 0.000
_reflns_number_gt 14579
_reflns_number_total 22398
_reflns_threshold_expression 'I > 2\s(I)'
_cod_data_source_file c8sc05328f2.cif
_cod_data_source_block jwmv180212
_cod_database_code 1550659
_shelx_shelxl_version_number 2014/7
_shelx_space_group_comment
;
The symmetry employed for this shelxl refinement is uniquely defined
by the following loop, which should always be used as a source of
symmetry information in preference to the above space-group names.
They are only intended as comments.
;
_shelx_estimated_absorpt_t_min 0.624
_shelx_estimated_absorpt_t_max 0.808
_platon_squeeze_void_probe_radius 1.20

loop_
_space_group_symop_operation_xyz
'x, y, z'
'-x, -y, -z'

loop_
_atom_site_label
_atom_site_type_symbol
_atom_site_fract_x
_atom_site_fract_y
_atom_site_fract_z
_atom_site_U_iso_or_equiv
_atom_site_adp_type
_atom_site_occupancy
_atom_site_site_symmetry_order
_atom_site_calc_flag
_atom_site_refinement_flags_posn
_atom_site_refinement_flags_adp
_atom_site_refinement_flags_occupancy
_atom_site_disorder_assembly
_atom_site_disorder_group
C1 C 0.8438(2) 0.5862(2) 0.36674(15) 0.0428(8) Uani 1 1 d . . . . .
C2 C 0.8376(3) 0.5999(3) 0.30910(17) 0.0546(10) Uani 1 1 d . . . . .
H2 H 0.7991 0.5817 0.2868 0.066 Uiso 1 1 calc R U . . .
C3 C 0.8959(3) 0.6433(3) 0.29239(17) 0.0592(11) Uani 1 1 d . . . . .
H3 H 0.9070 0.6608 0.2561 0.071 Uiso 1 1 calc R U . . .
C4 C 0.9383(3) 0.6582(3) 0.33978(15) 0.0469(9) Uani 1 1 d . . . . .
C5 C 0.9979(3) 0.7074(3) 0.34086(16) 0.0501(10) Uani 1 1 d . . . . .
H5 H 1.0193 0.7247 0.3068 0.060 Uiso 1 1 calc R U . . .
C6 C 1.0290(3) 0.7337(2) 0.38720(16) 0.0443(9) Uani 1 1 d . . . . .
C7 C 1.0816(3) 0.7941(3) 0.38782(18) 0.0526(10) Uani 1 1 d . . . . .
H7 H 1.1045 0.8192 0.3569 0.063 Uiso 1 1 calc R U . . .
C8 C 1.0922(3) 0.8085(2) 0.43992(16) 0.0455(9) Uani 1 1 d . . . . .
H8 H 1.1235 0.8462 0.4528 0.055 Uiso 1 1 calc R U . . .
C9 C 1.0477(2) 0.7564(2) 0.47309(15) 0.0387(8) Uani 1 1 d . . . . .
C10 C 1.0443(2) 0.7513(2) 0.52920(15) 0.0378(8) Uani 1 1 d . . . . .
C11 C 1.0107(2) 0.6917(2) 0.55977(15) 0.0383(8) Uani 1 1 d . . . . .
C12 C 1.0208(2) 0.6735(2) 0.61693(16) 0.0447(9) Uani 1 1 d . . . . .
H12 H 1.0449 0.7042 0.6416 0.054 Uiso 1 1 calc R U . . .
C13 C 0.9898(2) 0.6049(3) 0.62921(16) 0.0453(9) Uani 1 1 d . . . . .
H13 H 0.9891 0.5776 0.6639 0.054 Uiso 1 1 calc R U . . .
C14 C 0.9579(2) 0.5809(2) 0.58009(15) 0.0386(8) Uani 1 1 d . . . . .
C15 C 0.9159(2) 0.5163(2) 0.57662(16) 0.0403(8) Uani 1 1 d . . . . .
H15 H 0.9159 0.4802 0.6077 0.048 Uiso 1 1 calc R U . . .
C16 C 0.8742(2) 0.4997(2) 0.53204(16) 0.0395(8) Uani 1 1 d . . . . .
C17 C 0.8164(2) 0.4434(2) 0.53265(17) 0.0447(9) Uani 1 1 d . . . . .
H17 H 0.8068 0.4061 0.5616 0.054 Uiso 1 1 calc R U . . .
C18 C 0.7789(2) 0.4539(2) 0.48465(16) 0.0428(8) Uani 1 1 d . . . . .
H18 H 0.7358 0.4274 0.4739 0.051 Uiso 1 1 calc R U . . .
C19 C 0.8163(2) 0.5133(2) 0.45218(15) 0.0396(8) Uani 1 1 d . . . . .
C20 C 0.7966(2) 0.5385(2) 0.39835(16) 0.0407(8) Uani 1 1 d . . . . .
C21 C 0.7297(3) 0.5063(2) 0.37161(16) 0.0435(9) Uani 1 1 d . . . . .
C22 C 0.7461(3) 0.4206(3) 0.36071(18) 0.0536(10) Uani 1 1 d . . . . .
H22 H 0.7975 0.3857 0.3716 0.064 Uiso 1 1 calc R U . . .
C23 C 0.6884(3) 0.3868(3) 0.3344(2) 0.0637(12) Uani 1 1 d . . . . .
H23 H 0.7006 0.3291 0.3270 0.076 Uiso 1 1 calc R U . . .
C24 C 0.6142(3) 0.4360(3) 0.3189(2) 0.0606(12) Uani 1 1 d . . . . .
H24 H 0.5746 0.4124 0.3009 0.073 Uiso 1 1 calc R U . . .
C25 C 0.5960(3) 0.5206(3) 0.32928(18) 0.0510(10) Uani 1 1 d . . . . .
H25 H 0.5438 0.5541 0.3184 0.061 Uiso 1 1 calc R U . . .
C26 C 0.6533(2) 0.5572(2) 0.35540(16) 0.0430(8) Uani 1 1 d . . . . .
C27 C 0.6285(2) 0.6487(2) 0.36465(16) 0.0409(8) Uani 1 1 d . . . . .
C28 C 0.5926(3) 0.7027(2) 0.32354(16) 0.0475(9) Uani 1 1 d . . . . .
H28 H 0.5880 0.6816 0.2886 0.057 Uiso 1 1 calc R U . . .
C29 C 0.5630(3) 0.7872(2) 0.33242(17) 0.0472(9) Uani 1 1 d . . . . .
H29 H 0.5374 0.8225 0.3037 0.057 Uiso 1 1 calc R U . . .
C30 C 0.5704(2) 0.8210(2) 0.38251(15) 0.0402(8) Uani 1 1 d . . . . .
C31 C 0.6077(2) 0.7667(2) 0.42345(15) 0.0433(8) Uani 1 1 d . . . . .
H31 H 0.6140 0.7881 0.4580 0.052 Uiso 1 1 calc R U . . .
C32 C 0.6361(2) 0.6824(2) 0.41511(15) 0.0428(8) Uani 1 1 d . . . . .
H32 H 0.6609 0.6470 0.4440 0.051 Uiso 1 1 calc R U . . .
C33 C 0.5406(2) 0.9114(2) 0.39221(15) 0.0411(8) Uani 1 1 d . . . . .
C34 C 0.4695(3) 0.9564(3) 0.36577(17) 0.0484(9) Uani 1 1 d . . . . .
H34 H 0.4405 0.9295 0.3416 0.058 Uiso 1 1 calc R U . . .
C35 C 0.4426(3) 1.0393(3) 0.37507(17) 0.0499(10) Uani 1 1 d . . . . .
H35 H 0.3950 1.0705 0.3571 0.060 Uiso 1 1 calc R U . . .
C36 C 0.4854(2) 1.0783(2) 0.41133(16) 0.0427(8) Uani 1 1 d . . . . .
C37 C 0.4596(3) 1.1650(2) 0.42222(17) 0.0477(9) Uani 1 1 d . . . . .
H37 H 0.4137 1.1981 0.4035 0.057 Uiso 1 1 calc R U . . .
C38 C 0.4996(2) 1.2002(2) 0.45869(17) 0.0471(9) Uani 1 1 d . . . . .
H38 H 0.4811 1.2578 0.4658 0.057 Uiso 1 1 calc R U . . .
C39 C 0.5697(2) 1.1518(2) 0.48706(16) 0.0418(8) Uani 1 1 d . . . . .
C40 C 0.6098(3) 1.1860(2) 0.52729(17) 0.0480(9) Uani 1 1 d . . . . .
H40 H 0.5890 1.2420 0.5376 0.058 Uiso 1 1 calc R U . . .
C41 C 0.6782(3) 1.1390(2) 0.55141(17) 0.0465(9) Uani 1 1 d . . . . .
H41 H 0.7042 1.1606 0.5799 0.056 Uiso 1 1 calc R U . . .
C42 C 0.7102(2) 1.0574(2) 0.53352(15) 0.0397(8) Uani 1 1 d . . . . .
C43 C 0.6008(2) 1.0675(2) 0.47501(15) 0.0372(8) Uani 1 1 d . . . . .
C44 C 0.5556(2) 1.0284(2) 0.43688(15) 0.0399(8) Uani 1 1 d . . . . .
C45 C 0.7937(2) 1.0098(2) 0.55066(15) 0.0384(8) Uani 1 1 d . . . . .
C46 C 0.8150(3) 0.9897(2) 0.60408(16) 0.0454(9) Uani 1 1 d . . . . .
H46 H 0.7745 1.0070 0.6328 0.055 Uiso 1 1 calc R U . . .
C47 C 0.8948(3) 0.9447(2) 0.61623(16) 0.0448(9) Uani 1 1 d . . . . .
H47 H 0.9081 0.9313 0.6532 0.054 Uiso 1 1 calc R U . . .
C48 C 0.9563(2) 0.9185(2) 0.57487(15) 0.0398(8) Uani 1 1 d . . . . .
C49 C 0.9343(2) 0.9398(2) 0.52123(15) 0.0395(8) Uani 1 1 d . . . . .
H49 H 0.9748 0.9234 0.4924 0.047 Uiso 1 1 calc R U . . .
C50 C 0.8544(2) 0.9846(2) 0.50918(15) 0.0392(8) Uani 1 1 d . . . . .
H50 H 0.8409 0.9983 0.4723 0.047 Uiso 1 1 calc R U . . .
C51 C 1.0452(2) 0.8780(2) 0.58592(15) 0.0394(8) Uani 1 1 d . . . . .
C52 C 1.0902(3) 0.9191(2) 0.61962(16) 0.0474(9) Uani 1 1 d . . . . .
H52 H 1.0610 0.9670 0.6382 0.057 Uiso 1 1 calc R U . . .
C53 C 1.1751(3) 0.8917(3) 0.62620(18) 0.0517(10) Uani 1 1 d . . . . .
H53 H 1.2040 0.9196 0.6498 0.062 Uiso 1 1 calc R U . . .
C54 C 1.2186(3) 0.8230(3) 0.59822(18) 0.0533(10) Uani 1 1 d . . . . .
H54 H 1.2781 0.8056 0.6010 0.064 Uiso 1 1 calc R U . . .
C55 C 1.1757(3) 0.7801(3) 0.56642(18) 0.0500(10) Uani 1 1 d . . . . .
H55 H 1.2057 0.7322 0.5481 0.060 Uiso 1 1 calc R U . . .
C56 C 1.0885(2) 0.8060(2) 0.56068(15) 0.0403(8) Uani 1 1 d . . . . .
C57 C 0.5407(3) 0.8014(2) -0.01174(15) 0.0427(8) Uani 1 1 d . . . . .
C58 C 0.5721(3) 0.7077(2) -0.02182(16) 0.0444(9) Uani 1 1 d . . . . .
C59 C 0.6139(3) 0.6513(3) 0.01599(17) 0.0562(11) Uani 1 1 d . . . . .
H59 H 0.6218 0.6702 0.0510 0.067 Uiso 1 1 calc R U . . .
C60 C 0.6447(3) 0.5683(3) 0.00462(19) 0.0640(12) Uani 1 1 d . . . . .
H60 H 0.6731 0.5321 0.0321 0.077 Uiso 1 1 calc R U . . .
C61 C 0.6354(3) 0.5363(3) -0.04563(19) 0.0571(11) Uani 1 1 d . . . . .
C62 C 0.5942(3) 0.5929(3) -0.08399(18) 0.0551(10) Uani 1 1 d . . . . .
H62 H 0.5862 0.5737 -0.1189 0.066 Uiso 1 1 calc R U . . .
C63 C 0.5647(3) 0.6756(3) -0.07306(17) 0.0504(10) Uani 1 1 d . . . . .
H63 H 0.5386 0.7122 -0.1010 0.060 Uiso 1 1 calc R U . . .
C64 C 0.6683(4) 0.4443(3) -0.0593(2) 0.0715(14) Uani 1 1 d . . . . .
C65 C 0.7212(5) 0.3967(3) -0.0135(3) 0.102(2) Uani 1 1 d . . . . .
H65A H 0.7686 0.4231 -0.0073 0.154 Uiso 1 1 calc R U . . .
H65B H 0.7428 0.3389 -0.0239 0.154 Uiso 1 1 calc R U . . .
H65C H 0.6858 0.3977 0.0200 0.154 Uiso 1 1 calc R U . . .
C66 C 0.5938(5) 0.4051(4) -0.0678(4) 0.113(3) Uani 1 1 d . . . . .
H66A H 0.5584 0.4082 -0.0342 0.170 Uiso 1 1 calc R U . . .
H66B H 0.6141 0.3467 -0.0773 0.170 Uiso 1 1 calc R U . . .
H66C H 0.5604 0.4351 -0.0974 0.170 Uiso 1 1 calc R U . . .
C67 C 0.7247(5) 0.4383(4) -0.1112(3) 0.100(2) Uani 1 1 d . . . . .
H67A H 0.6916 0.4659 -0.1416 0.150 Uiso 1 1 calc R U . . .
H67B H 0.7466 0.3796 -0.1194 0.150 Uiso 1 1 calc R U . . .
H67C H 0.7719 0.4654 -0.1060 0.150 Uiso 1 1 calc R U . . .
C68 C 0.4436(3) 0.8268(2) -0.01021(16) 0.0471(9) Uani 1 1 d . . . . .
C69 C 0.3922(3) 0.7826(3) -0.03435(19) 0.0563(11) Uani 1 1 d . . . . .
H69 H 0.4166 0.7306 -0.0501 0.068 Uiso 1 1 calc R U . . .
C70 C 0.3050(3) 0.8129(3) -0.0360(2) 0.0661(12) Uani 1 1 d . . . . .
H70 H 0.2717 0.7808 -0.0531 0.079 Uiso 1 1 calc R U . . .
C71 C 0.2654(3) 0.8877(3) -0.0139(2) 0.0677(13) Uani 1 1 d . . . . .
C72 C 0.3174(3) 0.9308(3) 0.0118(2) 0.0663(12) Uani 1 1 d . . . . .
H72 H 0.2927 0.9818 0.0286 0.080 Uiso 1 1 calc R U . . .
C73 C 0.4033(3) 0.9018(3) 0.01342(18) 0.0556(10) Uani 1 1 d . . . . .
H73 H 0.4363 0.9335 0.0311 0.067 Uiso 1 1 calc R U . . .
C74 C 0.1712(4) 0.9203(4) -0.0163(3) 0.0855(17) Uani 1 1 d . . . . .
C75 C 0.1240(8) 0.8558(10) -0.0469(8) 0.119(2) Uani 0.5 1 d . . P A 1
H75A H 0.1351 0.8015 -0.0276 0.178 Uiso 0.5 1 calc R U P A 1
H75B H 0.1458 0.8491 -0.0846 0.178 Uiso 0.5 1 calc R U P A 1
H75C H 0.0629 0.8785 -0.0465 0.178 Uiso 0.5 1 calc R U P A 1
C76 C 0.1285(9) 0.9307(12) 0.0379(8) 0.119(2) Uani 0.5 1 d . . P A 1
H76A H 0.1341 0.9839 0.0525 0.178 Uiso 0.5 1 calc R U P A 1
H76B H 0.1545 0.8850 0.0624 0.178 Uiso 0.5 1 calc R U P A 1
H76C H 0.0686 0.9303 0.0349 0.178 Uiso 0.5 1 calc R U P A 1
C77 C 0.1515(9) 0.9996(11) -0.0513(8) 0.119(2) Uani 0.5 1 d . . P A 1
H77A H 0.0912 1.0129 -0.0588 0.178 Uiso 0.5 1 calc R U P A 1
H77B H 0.1847 0.9915 -0.0857 0.178 Uiso 0.5 1 calc R U P A 1
H77C H 0.1659 1.0455 -0.0320 0.178 Uiso 0.5 1 calc R U P A 1
C75B C 0.1477(9) 0.9324(12) -0.0717(8) 0.119(2) Uani 0.5 1 d . . P A 2
H75D H 0.1958 0.9430 -0.0944 0.178 Uiso 0.5 1 calc R U P A 2
H75E H 0.1002 0.9802 -0.0748 0.178 Uiso 0.5 1 calc R U P A 2
H75F H 0.1310 0.8824 -0.0839 0.178 Uiso 0.5 1 calc R U P A 2
C76B C 0.1298(9) 0.8665(11) 0.0222(8) 0.119(2) Uani 0.5 1 d . . P A 2
H76D H 0.0683 0.8863 0.0223 0.178 Uiso 0.5 1 calc R U P A 2
H76E H 0.1496 0.8694 0.0590 0.178 Uiso 0.5 1 calc R U P A 2
H76F H 0.1445 0.8087 0.0104 0.178 Uiso 0.5 1 calc R U P A 2
C77B C 0.1432(8) 1.0136(10) 0.0122(8) 0.119(2) Uani 0.5 1 d . . P A 2
H77D H 0.1774 1.0511 -0.0044 0.178 Uiso 0.5 1 calc R U P A 2
H77E H 0.1525 1.0074 0.0514 0.178 Uiso 0.5 1 calc R U P A 2
H77F H 0.0833 1.0368 0.0063 0.178 Uiso 0.5 1 calc R U P A 2
C78 C 0.5780(2) 0.8497(2) -0.05884(14) 0.0403(8) Uani 1 1 d . . . . .
C79 C 0.5329(3) 0.9230(2) -0.08226(15) 0.0439(9) Uani 1 1 d . . . . .
H79 H 0.4767 0.9453 -0.0697 0.053 Uiso 1 1 calc R U . . .
C80 C 0.5703(3) 0.9643(2) -0.12434(16) 0.0478(9) Uani 1 1 d . . . . .
H80 H 0.5384 1.0145 -0.1396 0.057 Uiso 1 1 calc R U . . .
C81 C 0.6516(3) 0.9347(2) -0.14453(15) 0.0471(9) Uani 1 1 d . . . . .
C82 C 0.6966(3) 0.8619(3) -0.12047(16) 0.0498(9) Uani 1 1 d . . . . .
H82 H 0.7531 0.8401 -0.1327 0.060 Uiso 1 1 calc R U . . .
C83 C 0.6598(3) 0.8205(3) -0.07880(16) 0.0492(9) Uani 1 1 d . . . . .
H83 H 0.6919 0.7705 -0.0635 0.059 Uiso 1 1 calc R U . . .
C84 C 0.6909(3) 0.9802(3) -0.19081(18) 0.0614(12) Uani 1 1 d . . . . .
C85 C 0.6255(5) 1.0284(5) -0.2281(2) 0.103(2) Uani 1 1 d . . . . .
H85A H 0.5932 1.0775 -0.2094 0.155 Uiso 1 1 calc R U . . .
H85B H 0.5872 0.9930 -0.2379 0.155 Uiso 1 1 calc R U . . .
H85C H 0.6536 1.0463 -0.2611 0.155 Uiso 1 1 calc R U . . .
C86 C 0.7339(6) 1.0416(5) -0.1655(3) 0.126(3) Uani 1 1 d . . . . .
H86A H 0.6912 1.0869 -0.1499 0.189 Uiso 1 1 calc R U . . .
H86B H 0.7683 1.0644 -0.1935 0.189 Uiso 1 1 calc R U . . .
H86C H 0.7702 1.0133 -0.1368 0.189 Uiso 1 1 calc R U . . .
C87 C 0.7534(7) 0.9198(5) -0.2256(4) 0.151(4) Uani 1 1 d . . . . .
H87A H 0.7806 0.9511 -0.2531 0.227 Uiso 1 1 calc R U . . .
H87B H 0.7237 0.8829 -0.2436 0.227 Uiso 1 1 calc R U . . .
H87C H 0.7965 0.8866 -0.2024 0.227 Uiso 1 1 calc R U . . .
C88 C 0.5731(3) 0.8219(2) 0.04313(15) 0.0459(9) Uani 1 1 d . . . . .
C89 C 0.6383(3) 0.8611(3) 0.04718(17) 0.0622(12) Uani 1 1 d . . . . .
H89 H 0.6618 0.8817 0.0148 0.075 Uiso 1 1 calc R U . . .
C90 C 0.6726(4) 0.8724(4) 0.09667(19) 0.0772(16) Uani 1 1 d . . . . .
H90 H 0.7184 0.9001 0.0974 0.093 Uiso 1 1 calc R U . . .
C91 C 0.6401(3) 0.8437(3) 0.14422(17) 0.0579(11) Uani 1 1 d . . . . .
C92 C 0.5717(3) 0.8086(3) 0.14204(16) 0.0591(12) Uani 1 1 d . . . . .
H92 H 0.5469 0.7910 0.1749 0.071 Uiso 1 1 calc R U . . .
C93 C 0.5374(3) 0.7980(3) 0.09302(17) 0.0549(10) Uani 1 1 d . . . . .
H93 H 0.4889 0.7741 0.0929 0.066 Uiso 1 1 calc R U . . .
C94 C 0.7608(4) 0.8394(4) 0.1958(2) 0.095(2) Uani 1 1 d . . . . .
H94A H 0.7815 0.8732 0.1661 0.115 Uiso 1 1 calc R U . . .
H94B H 0.7860 0.7801 0.1893 0.115 Uiso 1 1 calc R U . . .
C95 C 0.7888(3) 0.8628(3) 0.2490(2) 0.0631(12) Uani 1 1 d . . . . .
C96 C 0.7629(3) 0.8473(3) 0.3005(2) 0.0635(12) Uani 1 1 d . . . . .
H96 H 0.7214 0.8167 0.3120 0.076 Uiso 1 1 calc R U . . .
C97 C 0.8044(4) 0.8933(3) 0.39077(17) 0.0630(12) Uani 1 1 d . . . . .
H97A H 0.8551 0.9123 0.4017 0.076 Uiso 1 1 calc R U . . .
H97B H 0.7540 0.9361 0.4014 0.076 Uiso 1 1 calc R U . . .
C98 C 0.8004(3) 0.8148(3) 0.41866(17) 0.0588(12) Uani 1 1 d . . . . .
H98A H 0.8519 0.7734 0.4081 0.071 Uiso 1 1 calc R U . . .
H98B H 0.7515 0.7952 0.4053 0.071 Uiso 1 1 calc R U . . .
C99 C 0.7927(3) 0.8159(2) 0.47976(16) 0.0449(9) Uani 1 1 d . . . . .
H99A H 0.8459 0.8233 0.4952 0.054 Uiso 1 1 calc R U . . .
H99B H 0.7462 0.8617 0.4920 0.054 Uiso 1 1 calc R U . . .
C100 C 0.7564(2) 0.7228(2) 0.55015(14) 0.0375(8) Uani 1 1 d . . . . .
C101 C 0.7667(2) 0.7736(2) 0.59217(16) 0.0417(8) Uani 1 1 d . . . . .
H101 H 0.7868 0.8232 0.5843 0.050 Uiso 1 1 calc R U . . .
C102 C 0.7478(2) 0.7517(2) 0.64538(15) 0.0404(8) Uani 1 1 d . . . . .
H102 H 0.7528 0.7880 0.6737 0.048 Uiso 1 1 calc R U . . .
C103 C 0.7213(2) 0.6775(2) 0.65855(14) 0.0362(7) Uani 1 1 d . . . . .
C104 C 0.7090(2) 0.6293(2) 0.61591(14) 0.0383(8) Uani 1 1 d . . . . .
H104 H 0.6888 0.5797 0.6236 0.046 Uiso 1 1 calc R U . . .
C105 C 0.7253(2) 0.6516(2) 0.56222(15) 0.0382(8) Uani 1 1 d . . . . .
H105 H 0.7152 0.6180 0.5336 0.046 Uiso 1 1 calc R U . . .
C106 C 0.6980(2) 0.6548(2) 0.71836(15) 0.0387(8) Uani 1 1 d . . . . .
C107 C 0.7680(3) 0.6607(2) 0.75827(17) 0.0486(9) Uani 1 1 d . . . . .
C108 C 0.8471(3) 0.6753(3) 0.7425(2) 0.0636(12) Uani 1 1 d . . . . .
H108 H 0.8596 0.6847 0.7050 0.076 Uiso 1 1 calc R U . . .
C109 C 0.9088(4) 0.6765(4) 0.7802(3) 0.0865(18) Uani 1 1 d . . . . .
H109 H 0.9620 0.6875 0.7680 0.104 Uiso 1 1 calc R U . . .
C110 C 0.8932(4) 0.6618(4) 0.8356(3) 0.093(2) Uani 1 1 d . . . . .
C111 C 0.8161(4) 0.6448(3) 0.8511(2) 0.0793(17) Uani 1 1 d . . . . .
H111 H 0.8046 0.6333 0.8885 0.095 Uiso 1 1 calc R U . . .
C112 C 0.7540(3) 0.6438(3) 0.81396(18) 0.0593(12) Uani 1 1 d . . . . .
H112 H 0.7015 0.6315 0.8264 0.071 Uiso 1 1 calc R U . . .
C113 C 0.9590(6) 0.6662(6) 0.8772(4) 0.134(3) Uani 1 1 d . . . . .
C114 C 0.9361(8) 0.7486(8) 0.9061(5) 0.213(4) Uani 1 1 d . . . . .
H11A H 0.9288 0.7946 0.8790 0.319 Uiso 1 1 calc R U . . .
H11B H 0.9814 0.7530 0.9302 0.319 Uiso 1 1 calc R U . . .
H11C H 0.8832 0.7513 0.9276 0.319 Uiso 1 1 calc R U . . .
C115 C 1.0480(8) 0.6675(8) 0.8491(5) 0.213(4) Uani 1 1 d . . . . .
H11D H 1.0427 0.7144 0.8228 0.319 Uiso 1 1 calc R U . . .
H11E H 1.0691 0.6153 0.8302 0.319 Uiso 1 1 calc R U . . .
H11F H 1.0877 0.6735 0.8768 0.319 Uiso 1 1 calc R U . . .
C116 C 0.9742(8) 0.5906(8) 0.9120(5) 0.213(4) Uani 1 1 d . . . . .
H11G H 1.0192 0.5926 0.9369 0.319 Uiso 1 1 calc R U . . .
H11H H 0.9912 0.5416 0.8893 0.319 Uiso 1 1 calc R U . . .
H11I H 0.9223 0.5869 0.9331 0.319 Uiso 1 1 calc R U . . .
C117 C 0.6128(2) 0.7135(2) 0.73195(14) 0.0384(8) Uani 1 1 d . . . . .
C118 C 0.5981(3) 0.7673(2) 0.77461(16) 0.0469(9) Uani 1 1 d . . . . .
H118 H 0.6429 0.7693 0.7978 0.056 Uiso 1 1 calc R U . . .
C119 C 0.5191(3) 0.8189(2) 0.78452(16) 0.0498(10) Uani 1 1 d . . . . .
H119 H 0.5115 0.8547 0.8146 0.060 Uiso 1 1 calc R U . . .
C120 C 0.4512(2) 0.8197(2) 0.75191(15) 0.0428(8) Uani 1 1 d . . . . .
C121 C 0.4671(2) 0.7652(2) 0.70813(15) 0.0429(8) Uani 1 1 d . . . . .
H121 H 0.4228 0.7633 0.6845 0.052 Uiso 1 1 calc R U . . .
C122 C 0.5453(2) 0.7144(2) 0.69872(15) 0.0409(8) Uani 1 1 d . . . . .
H122 H 0.5535 0.6788 0.6685 0.049 Uiso 1 1 calc R U . . .
C123 C 0.3659(3) 0.8781(3) 0.75993(18) 0.0515(10) Uani 1 1 d . . . . .
C124 C 0.3542(3) 0.9408(3) 0.7119(2) 0.0669(13) Uani 1 1 d . . . . .
H12A H 0.4000 0.9715 0.7106 0.100 Uiso 1 1 calc R U . . .
H12B H 0.2998 0.9799 0.7165 0.100 Uiso 1 1 calc R U . . .
H12C H 0.3555 0.9112 0.6779 0.100 Uiso 1 1 calc R U . . .
C125 C 0.3590(3) 0.9244(3) 0.8130(2) 0.0745(15) Uani 1 1 d . . . . .
H12D H 0.3650 0.8842 0.8438 0.112 Uiso 1 1 calc R U . . .
H12E H 0.3037 0.9626 0.8161 0.112 Uiso 1 1 calc R U . . .
H12F H 0.4038 0.9561 0.8133 0.112 Uiso 1 1 calc R U . . .
C126 C 0.2943(3) 0.8299(4) 0.7607(3) 0.0787(15) Uani 1 1 d . . . . .
H12G H 0.2979 0.7989 0.7271 0.118 Uiso 1 1 calc R U . . .
H12H H 0.2396 0.8692 0.7634 0.118 Uiso 1 1 calc R U . . .
H12I H 0.2995 0.7910 0.7921 0.118 Uiso 1 1 calc R U . . .
C127 C 0.6901(2) 0.5630(2) 0.72324(15) 0.0411(8) Uani 1 1 d . . . . .
C128 C 0.6196(3) 0.5377(2) 0.74554(16) 0.0464(9) Uani 1 1 d . . . . .
H128 H 0.5721 0.5783 0.7577 0.056 Uiso 1 1 calc R U . . .
C129 C 0.6169(3) 0.4528(3) 0.75060(18) 0.0528(10) Uani 1 1 d . . . . .
H129 H 0.5675 0.4373 0.7661 0.063 Uiso 1 1 calc R U . . .
C130 C 0.6837(3) 0.3915(2) 0.73372(18) 0.0509(10) Uani 1 1 d . . . . .
C131 C 0.7551(3) 0.4172(3) 0.71185(19) 0.0558(11) Uani 1 1 d . . . . .
H131 H 0.8024 0.3765 0.6996 0.067 Uiso 1 1 calc R U . . .
C132 C 0.7588(3) 0.5004(2) 0.70749(18) 0.0515(10) Uani 1 1 d . . . . .
H132 H 0.8092 0.5155 0.6934 0.062 Uiso 1 1 calc R U . . .
C133 C 0.6818(3) 0.2989(3) 0.7381(2) 0.0694(14) Uani 1 1 d . . . . .
C134 C 0.6060(4) 0.2821(3) 0.7724(3) 0.0840(17) Uani 1 1 d . . . . .
H13A H 0.6089 0.2220 0.7755 0.126 Uiso 1 1 calc R U . . .
H13B H 0.5538 0.3094 0.7549 0.126 Uiso 1 1 calc R U . . .
H13C H 0.6067 0.3043 0.8087 0.126 Uiso 1 1 calc R U . . .
C135 C 0.6755(6) 0.2679(4) 0.6812(3) 0.123(3) Uani 1 1 d . . . . .
H13D H 0.7209 0.2819 0.6574 0.185 Uiso 1 1 calc R U . . .
H13E H 0.6207 0.2946 0.6667 0.185 Uiso 1 1 calc R U . . .
H13F H 0.6807 0.2074 0.6829 0.185 Uiso 1 1 calc R U . . .
C136 C 0.7628(5) 0.2516(4) 0.7636(4) 0.129(3) Uani 1 1 d . . . . .
H13G H 0.7620 0.2656 0.8021 0.194 Uiso 1 1 calc R U . . .
H13H H 0.8117 0.2674 0.7444 0.194 Uiso 1 1 calc R U . . .
H13I H 0.7668 0.1916 0.7607 0.194 Uiso 1 1 calc R U . . .
C137 C 0.9990(6) 0.9907(8) 0.2160(4) 0.157(4) Uani 1 1 d . . . . .
H137 H 0.9431 0.9744 0.2217 0.188 Uiso 1 1 calc R U . . .
N1 N 0.90592(19) 0.62242(18) 0.38468(12) 0.0392(7) Uani 1 1 d . . . . .
N2 N 1.00976(19) 0.71043(18) 0.43938(12) 0.0389(7) Uani 1 1 d . . . . .
N3 N 0.97106(18) 0.63462(17) 0.53823(12) 0.0364(6) Uani 1 1 d . . . . .
N4 N 0.87322(18) 0.54100(17) 0.48245(12) 0.0359(6) Uani 1 1 d . . . . .
N5 N 0.58306(19) 0.94562(18) 0.42726(12) 0.0390(7) Uani 1 1 d . . . . .
N6 N 0.67225(19) 1.02229(18) 0.49695(12) 0.0387(7) Uani 1 1 d . . . . .
N7 N 0.8467(3) 0.9104(3) 0.25025(16) 0.0719(11) Uani 1 1 d . . . . .
N8 N 0.8581(3) 0.9243(3) 0.30142(16) 0.0654(10) Uani 1 1 d . . . . .
N9 N 0.8081(2) 0.8842(2) 0.33203(14) 0.0537(9) Uani 1 1 d . . . . .
O1 O 0.6724(3) 0.8519(2) 0.19456(12) 0.0736(10) Uani 1 1 d . . . . .
O2 O 0.77502(18) 0.73632(15) 0.49619(10) 0.0433(6) Uani 1 1 d . . . . .
Cl1 Cl 1.06565(13) 0.93878(14) 0.26153(9) 0.1200(6) Uani 1 1 d . . . . .
Cl2 Cl 1.0294(3) 0.9803(6) 0.15175(14) 0.369(5) Uani 1 1 d . . . . .
Cl3 Cl 0.9867(3) 1.1016(3) 0.2331(2) 0.259(2) Uani 1 1 d . . . . .
Zn1 Zn 0.93936(3) 0.62718(3) 0.46154(2) 0.04168(16) Uani 1 1 d . . . . .

loop_
_atom_site_aniso_label
_atom_site_aniso_U_11
_atom_site_aniso_U_22
_atom_site_aniso_U_33
_atom_site_aniso_U_23
_atom_site_aniso_U_13
_atom_site_aniso_U_12
C1 0.047(2) 0.041(2) 0.042(2) -0.0043(16) -0.0049(16) -0.0109(16)
C2 0.064(3) 0.067(3) 0.039(2) -0.0053(19) -0.0095(19) -0.025(2)
C3 0.072(3) 0.076(3) 0.037(2) -0.005(2) -0.003(2) -0.032(2)
C4 0.056(2) 0.050(2) 0.0362(19) -0.0041(17) -0.0025(17) -0.0141(18)
C5 0.058(2) 0.056(2) 0.039(2) -0.0051(18) 0.0078(18) -0.021(2)
C6 0.049(2) 0.044(2) 0.041(2) 0.0005(16) 0.0027(17) -0.0149(17)
C7 0.061(3) 0.052(2) 0.051(2) -0.0004(19) 0.0059(19) -0.027(2)
C8 0.049(2) 0.043(2) 0.049(2) -0.0050(17) 0.0023(17) -0.0199(17)
C9 0.0391(19) 0.0354(18) 0.043(2) -0.0032(15) -0.0038(15) -0.0111(15)
C10 0.0345(18) 0.0341(18) 0.044(2) -0.0074(15) -0.0060(15) -0.0043(14)
C11 0.0358(18) 0.0371(18) 0.0407(19) -0.0058(15) -0.0040(15) -0.0033(14)
C12 0.044(2) 0.049(2) 0.043(2) -0.0069(17) -0.0104(16) -0.0114(17)
C13 0.046(2) 0.053(2) 0.0368(19) 0.0022(17) -0.0070(16) -0.0096(18)
C14 0.0341(18) 0.0389(19) 0.0416(19) -0.0010(15) -0.0005(15) -0.0051(14)
C15 0.0363(18) 0.0362(19) 0.045(2) -0.0020(15) 0.0001(15) 0.0000(15)
C16 0.0371(18) 0.0312(17) 0.049(2) -0.0047(15) 0.0023(16) -0.0039(14)
C17 0.047(2) 0.0343(19) 0.054(2) -0.0011(17) 0.0030(18) -0.0129(16)
C18 0.045(2) 0.0326(18) 0.053(2) -0.0089(16) 0.0044(17) -0.0131(15)
C19 0.044(2) 0.0337(18) 0.043(2) -0.0092(15) -0.0016(16) -0.0101(15)
C20 0.042(2) 0.0322(18) 0.048(2) -0.0101(16) -0.0057(16) -0.0053(15)
C21 0.050(2) 0.0360(19) 0.047(2) -0.0097(16) -0.0071(17) -0.0122(16)
C22 0.060(3) 0.040(2) 0.062(3) -0.0141(19) -0.012(2) -0.0097(18)
C23 0.079(3) 0.038(2) 0.078(3) -0.013(2) -0.014(3) -0.018(2)
C24 0.065(3) 0.055(3) 0.068(3) -0.013(2) -0.018(2) -0.023(2)
C25 0.052(2) 0.046(2) 0.059(2) -0.0047(19) -0.0145(19) -0.0162(18)
C26 0.043(2) 0.043(2) 0.046(2) -0.0061(16) -0.0060(16) -0.0116(16)
C27 0.0373(19) 0.0387(19) 0.049(2) -0.0044(16) -0.0045(16) -0.0115(15)
C28 0.055(2) 0.047(2) 0.043(2) -0.0054(17) -0.0126(18) -0.0135(18)
C29 0.051(2) 0.044(2) 0.047(2) -0.0026(17) -0.0120(18) -0.0101(17)
C30 0.0367(18) 0.0410(19) 0.045(2) -0.0049(16) -0.0054(15) -0.0111(15)
C31 0.047(2) 0.044(2) 0.0380(19) -0.0044(16) -0.0025(16) -0.0071(17)
C32 0.049(2) 0.041(2) 0.0378(19) -0.0012(16) -0.0048(16) -0.0070(16)
C33 0.042(2) 0.041(2) 0.041(2) 0.0011(16) -0.0053(16) -0.0094(16)
C34 0.045(2) 0.050(2) 0.050(2) -0.0009(18) -0.0140(18) -0.0082(18)
C35 0.044(2) 0.054(2) 0.049(2) 0.0011(19) -0.0112(18) -0.0024(18)
C36 0.041(2) 0.041(2) 0.043(2) 0.0042(16) -0.0014(16) -0.0018(16)
C37 0.045(2) 0.043(2) 0.050(2) 0.0034(18) -0.0020(17) 0.0014(17)
C38 0.044(2) 0.0354(19) 0.056(2) 0.0006(17) 0.0066(18) 0.0019(16)
C39 0.042(2) 0.0339(18) 0.046(2) -0.0039(16) 0.0064(16) -0.0023(15)
C40 0.048(2) 0.0358(19) 0.060(2) -0.0104(18) 0.0014(19) -0.0058(16)
C41 0.049(2) 0.040(2) 0.051(2) -0.0106(17) 0.0000(18) -0.0075(17)
C42 0.0404(19) 0.0373(19) 0.042(2) -0.0034(15) -0.0007(15) -0.0095(15)
C43 0.0377(18) 0.0337(18) 0.0389(18) -0.0025(15) -0.0008(15) -0.0044(14)
C44 0.0376(19) 0.0387(19) 0.0419(19) -0.0011(15) 0.0013(15) -0.0057(15)
C45 0.0398(19) 0.0311(17) 0.046(2) -0.0076(15) -0.0037(16) -0.0098(14)
C46 0.046(2) 0.048(2) 0.042(2) -0.0063(17) 0.0036(16) -0.0090(17)
C47 0.052(2) 0.044(2) 0.0380(19) -0.0032(16) -0.0076(17) -0.0084(17)
C48 0.044(2) 0.0327(18) 0.044(2) -0.0064(15) -0.0094(16) -0.0094(15)
C49 0.0405(19) 0.0366(18) 0.0418(19) -0.0083(15) -0.0051(15) -0.0073(15)
C50 0.045(2) 0.0335(18) 0.0395(19) -0.0062(15) -0.0058(16) -0.0075(15)
C51 0.046(2) 0.0341(18) 0.0392(19) -0.0001(15) -0.0109(16) -0.0103(15)
C52 0.054(2) 0.042(2) 0.049(2) -0.0065(17) -0.0146(18) -0.0113(18)
C53 0.055(2) 0.045(2) 0.059(3) -0.0038(19) -0.021(2) -0.0151(18)
C54 0.046(2) 0.053(2) 0.064(3) 0.003(2) -0.022(2) -0.0143(19)
C55 0.046(2) 0.041(2) 0.064(3) -0.0026(19) -0.0138(19) -0.0092(17)
C56 0.0381(19) 0.0379(19) 0.046(2) -0.0019(16) -0.0085(16) -0.0097(15)
C57 0.052(2) 0.039(2) 0.0378(19) 0.0000(15) -0.0038(16) -0.0114(16)
C58 0.050(2) 0.041(2) 0.043(2) 0.0016(16) 0.0003(17) -0.0120(17)
C59 0.070(3) 0.053(2) 0.042(2) 0.0030(19) -0.005(2) -0.006(2)
C60 0.087(4) 0.048(2) 0.050(3) 0.007(2) -0.005(2) -0.001(2)
C61 0.069(3) 0.041(2) 0.059(3) 0.0039(19) 0.003(2) -0.007(2)
C62 0.074(3) 0.048(2) 0.044(2) -0.0051(18) 0.002(2) -0.013(2)
C63 0.065(3) 0.042(2) 0.044(2) 0.0044(17) -0.0053(19) -0.0115(19)
C64 0.100(4) 0.042(2) 0.070(3) -0.003(2) 0.003(3) -0.009(2)
C65 0.140(6) 0.049(3) 0.106(5) 0.002(3) -0.013(4) 0.008(3)
C66 0.123(6) 0.054(3) 0.167(8) -0.018(4) -0.003(5) -0.026(4)
C67 0.136(6) 0.061(3) 0.087(4) -0.007(3) 0.016(4) 0.014(4)
C68 0.050(2) 0.045(2) 0.046(2) 0.0032(17) -0.0004(18) -0.0116(17)
C69 0.056(3) 0.051(2) 0.064(3) 0.001(2) -0.011(2) -0.016(2)
C70 0.054(3) 0.066(3) 0.080(3) 0.005(3) -0.009(2) -0.015(2)
C71 0.053(3) 0.074(3) 0.073(3) 0.017(3) 0.002(2) -0.012(2)
C72 0.060(3) 0.061(3) 0.074(3) 0.001(2) 0.007(2) -0.004(2)
C73 0.055(3) 0.053(2) 0.058(3) -0.008(2) 0.000(2) -0.008(2)
C74 0.053(3) 0.102(4) 0.096(4) 0.013(4) -0.005(3) -0.007(3)
C75 0.058(3) 0.125(5) 0.164(6) 0.003(5) -0.009(4) 0.002(4)
C76 0.058(3) 0.125(5) 0.164(6) 0.003(5) -0.009(4) 0.002(4)
C77 0.058(3) 0.125(5) 0.164(6) 0.003(5) -0.009(4) 0.002(4)
C75B 0.058(3) 0.125(5) 0.164(6) 0.003(5) -0.009(4) 0.002(4)
C76B 0.058(3) 0.125(5) 0.164(6) 0.003(5) -0.009(4) 0.002(4)
C77B 0.058(3) 0.125(5) 0.164(6) 0.003(5) -0.009(4) 0.002(4)
C78 0.049(2) 0.0400(19) 0.0328(18) -0.0002(15) -0.0071(16) -0.0116(16)
C79 0.055(2) 0.0378(19) 0.039(2) -0.0021(16) -0.0076(17) -0.0100(17)
C80 0.065(3) 0.038(2) 0.039(2) 0.0034(16) -0.0085(18) -0.0087(18)
C81 0.066(3) 0.044(2) 0.0352(19) -0.0005(16) -0.0065(18) -0.0193(19)
C82 0.053(2) 0.051(2) 0.046(2) 0.0025(18) 0.0018(18) -0.0138(19)
C83 0.058(2) 0.046(2) 0.043(2) 0.0071(17) -0.0054(18) -0.0096(18)
C84 0.086(3) 0.056(3) 0.047(2) 0.006(2) 0.001(2) -0.027(2)
C85 0.118(5) 0.138(6) 0.059(3) 0.052(4) -0.017(3) -0.045(5)
C86 0.183(8) 0.156(7) 0.080(4) 0.040(4) -0.033(5) -0.132(7)
C87 0.213(10) 0.094(5) 0.128(7) 0.020(5) 0.112(7) -0.017(6)
C88 0.058(2) 0.046(2) 0.0335(19) 0.0019(16) -0.0045(17) -0.0085(18)
C89 0.084(3) 0.072(3) 0.037(2) 0.010(2) -0.012(2) -0.033(3)
C90 0.104(4) 0.097(4) 0.046(3) 0.015(3) -0.026(3) -0.055(3)
C91 0.078(3) 0.059(3) 0.039(2) 0.0002(19) -0.012(2) -0.018(2)
C92 0.083(3) 0.057(3) 0.030(2) 0.0015(18) 0.002(2) 0.000(2)
C93 0.064(3) 0.053(2) 0.048(2) 0.0023(19) 0.002(2) -0.013(2)
C94 0.099(5) 0.107(5) 0.064(3) -0.036(3) -0.038(3) 0.027(4)
C95 0.064(3) 0.065(3) 0.055(3) -0.020(2) -0.009(2) 0.001(2)
C96 0.070(3) 0.066(3) 0.060(3) -0.014(2) -0.010(2) -0.022(2)
C97 0.097(4) 0.052(3) 0.042(2) 0.0016(19) -0.010(2) -0.019(2)
C98 0.083(3) 0.043(2) 0.043(2) 0.0018(18) 0.003(2) 0.001(2)
C99 0.060(2) 0.0309(18) 0.044(2) 0.0031(16) -0.0011(18) -0.0107(17)
C100 0.045(2) 0.0301(17) 0.0368(18) 0.0015(14) -0.0068(15) -0.0066(15)
C101 0.050(2) 0.0312(18) 0.046(2) -0.0024(15) -0.0076(17) -0.0110(15)
C102 0.047(2) 0.0346(18) 0.041(2) -0.0059(15) -0.0057(16) -0.0100(15)
C103 0.0400(19) 0.0315(17) 0.0362(18) -0.0013(14) -0.0018(14) -0.0051(14)
C104 0.047(2) 0.0288(17) 0.0394(19) -0.0028(14) -0.0026(15) -0.0087(15)
C105 0.0413(19) 0.0326(18) 0.0412(19) -0.0048(15) -0.0039(15) -0.0077(15)
C106 0.044(2) 0.0338(18) 0.0366(18) -0.0012(15) -0.0051(15) -0.0036(15)
C107 0.050(2) 0.042(2) 0.049(2) -0.0029(17) -0.0130(18) 0.0035(17)
C108 0.048(2) 0.074(3) 0.067(3) -0.001(2) -0.016(2) -0.005(2)
C109 0.061(3) 0.090(4) 0.108(5) -0.003(4) -0.037(3) -0.007(3)
C110 0.086(4) 0.087(4) 0.098(5) -0.013(3) -0.052(4) 0.014(3)
C111 0.098(4) 0.071(3) 0.055(3) -0.007(2) -0.033(3) 0.023(3)
C112 0.069(3) 0.055(3) 0.047(2) -0.004(2) -0.014(2) 0.006(2)
C113 0.117(6) 0.129(6) 0.150(7) -0.006(6) -0.096(6) 0.010(5)
C114 0.215(8) 0.202(7) 0.232(8) 0.013(6) -0.177(7) -0.036(6)
C115 0.215(8) 0.202(7) 0.232(8) 0.013(6) -0.177(7) -0.036(6)
C116 0.215(8) 0.202(7) 0.232(8) 0.013(6) -0.177(7) -0.036(6)
C117 0.045(2) 0.0331(18) 0.0363(18) -0.0003(14) -0.0048(15) -0.0063(15)
C118 0.048(2) 0.044(2) 0.046(2) -0.0102(17) -0.0114(17) -0.0025(17)
C119 0.057(2) 0.045(2) 0.044(2) -0.0149(17) -0.0062(18) 0.0001(18)
C120 0.047(2) 0.0369(19) 0.042(2) -0.0034(16) -0.0026(16) -0.0036(16)
C121 0.044(2) 0.041(2) 0.043(2) -0.0086(16) -0.0073(16) -0.0056(16)
C122 0.048(2) 0.0351(18) 0.0392(19) -0.0090(15) -0.0048(16) -0.0052(15)
C123 0.045(2) 0.049(2) 0.057(2) -0.0115(19) -0.0054(19) 0.0003(18)
C124 0.058(3) 0.055(3) 0.077(3) 0.000(2) -0.008(2) 0.011(2)
C125 0.066(3) 0.077(3) 0.069(3) -0.027(3) -0.007(2) 0.016(3)
C126 0.053(3) 0.081(4) 0.100(4) -0.019(3) 0.012(3) -0.010(3)
C127 0.047(2) 0.0328(18) 0.0402(19) 0.0026(15) -0.0009(16) -0.0016(15)
C128 0.050(2) 0.040(2) 0.048(2) -0.0027(17) -0.0003(17) -0.0057(17)
C129 0.053(2) 0.042(2) 0.063(3) 0.0007(19) 0.003(2) -0.0100(18)
C130 0.059(3) 0.035(2) 0.055(2) 0.0036(17) -0.002(2) -0.0032(18)
C131 0.059(3) 0.036(2) 0.065(3) 0.0012(19) 0.009(2) 0.0044(18)
C132 0.049(2) 0.040(2) 0.060(3) 0.0038(18) 0.0077(19) -0.0012(17)
C133 0.076(3) 0.035(2) 0.095(4) 0.001(2) 0.005(3) -0.009(2)
C134 0.091(4) 0.052(3) 0.112(5) 0.004(3) 0.009(3) -0.026(3)
C135 0.190(9) 0.072(4) 0.120(6) -0.038(4) 0.035(6) -0.060(5)
C136 0.100(5) 0.042(3) 0.235(10) 0.045(4) 0.005(6) -0.001(3)
C137 0.104(6) 0.241(12) 0.130(7) 0.093(8) -0.018(5) -0.059(7)
N1 0.0407(16) 0.0370(16) 0.0404(16) -0.0067(13) 0.0009(13) -0.0086(13)
N2 0.0432(17) 0.0372(16) 0.0374(16) -0.0034(13) -0.0042(13) -0.0101(13)
N3 0.0348(15) 0.0318(15) 0.0425(16) -0.0026(12) -0.0007(12) -0.0063(12)
N4 0.0373(15) 0.0315(14) 0.0375(15) -0.0055(12) -0.0012(12) -0.0035(12)
N5 0.0411(16) 0.0362(16) 0.0393(16) -0.0041(13) -0.0031(13) -0.0062(13)
N6 0.0396(16) 0.0351(15) 0.0418(16) -0.0037(13) -0.0023(13) -0.0082(13)
N7 0.081(3) 0.084(3) 0.051(2) -0.006(2) -0.001(2) -0.016(2)
N8 0.074(3) 0.075(3) 0.051(2) -0.0051(19) -0.0033(19) -0.024(2)
N9 0.064(2) 0.063(2) 0.0382(17) -0.0016(16) -0.0051(16) -0.0225(18)
O1 0.105(3) 0.082(2) 0.0371(16) 0.0005(15) -0.0158(17) -0.025(2)
O2 0.0603(16) 0.0326(13) 0.0383(13) 0.0036(10) -0.0083(12) -0.0117(11)
Cl1 0.0958(13) 0.1380(16) 0.1202(15) 0.0144(13) -0.0074(11) -0.0133(11)
Cl2 0.220(4) 0.824(15) 0.098(2) -0.021(4) -0.023(2) -0.181(7)
Cl3 0.228(4) 0.207(4) 0.305(5) 0.137(4) 0.020(4) 0.003(3)
Zn1 0.0445(3) 0.0373(3) 0.0441(3) -0.0043(2) -0.0023(2) -0.0098(2)

loop_
_atom_type_symbol
_atom_type_description
_atom_type_scat_dispersion_real
_atom_type_scat_dispersion_imag
_atom_type_scat_source
C C 0.0181 0.0091 'International Tables Vol C Tables 4.2.6.8 and 6.1.1.4'
H H 0.0000 0.0000 'International Tables Vol C Tables 4.2.6.8 and 6.1.1.4'
N N 0.0311 0.0180 'International Tables Vol C Tables 4.2.6.8 and 6.1.1.4'
O O 0.0492 0.0322 'International Tables Vol C Tables 4.2.6.8 and 6.1.1.4'
Cl Cl 0.3639 0.7018 'International Tables Vol C Tables 4.2.6.8 and 6.1.1.4'
Zn Zn -1.5491 0.6778 'International Tables Vol C Tables 4.2.6.8 and 6.1.1.4'

loop_
_geom_angle_atom_site_label_1
_geom_angle_atom_site_label_2
_geom_angle_atom_site_label_3
_geom_angle
N1 C1 C20 126.2(3)
N1 C1 C2 109.3(3)
C20 C1 C2 124.3(4)
C3 C2 C1 107.6(4)
C3 C2 H2 126.2
C1 C2 H2 126.2
C2 C3 C4 107.0(4)
C2 C3 H3 126.5
C4 C3 H3 126.5
N1 C4 C5 124.9(4)
N1 C4 C3 109.7(4)
C5 C4 C3 125.2(4)
C6 C5 C4 125.9(4)
C6 C5 H5 117.1
C4 C5 H5 117.1
N2 C6 C5 125.1(3)
N2 C6 C7 109.7(3)
C5 C6 C7 125.1(4)
C8 C7 C6 107.4(4)
C8 C7 H7 126.3
C6 C7 H7 126.3
C7 C8 C9 107.7(3)
C7 C8 H8 126.2
C9 C8 H8 126.2
C10 C9 N2 125.0(3)
C10 C9 C8 126.0(3)
N2 C9 C8 108.9(3)
C9 C10 C11 124.2(3)
C9 C10 C56 119.1(3)
C11 C10 C56 116.3(3)
N3 C11 C10 124.7(3)
N3 C11 C12 109.2(3)
C10 C11 C12 125.7(3)
C13 C12 C11 107.4(3)
C13 C12 H12 126.3
C11 C12 H12 126.3
C12 C13 C14 107.2(3)
C12 C13 H13 126.4
C14 C13 H13 126.4
N3 C14 C15 125.5(3)
N3 C14 C13 109.5(3)
C15 C14 C13 124.9(4)
C16 C15 C14 125.7(4)
C16 C15 H15 117.1
C14 C15 H15 117.1
N4 C16 C15 125.2(3)
N4 C16 C17 109.6(3)
C15 C16 C17 124.8(4)
C18 C17 C16 106.9(3)
C18 C17 H17 126.5
C16 C17 H17 126.5
C17 C18 C19 107.4(3)
C17 C18 H18 126.3
C19 C18 H18 126.3
N4 C19 C20 125.5(3)
N4 C19 C18 109.3(3)
C20 C19 C18 125.1(3)
C1 C20 C19 122.0(3)
C1 C20 C21 118.2(3)
C19 C20 C21 119.4(3)
C26 C21 C22 119.0(3)
C26 C21 C20 123.4(3)
C22 C21 C20 117.6(4)
C23 C22 C21 120.9(4)
C23 C22 H22 119.6
C21 C22 H22 119.6
C24 C23 C22 120.1(4)
C24 C23 H23 120.0
C22 C23 H23 120.0
C23 C24 C25 120.4(4)
C23 C24 H24 119.8
C25 C24 H24 119.8
C24 C25 C26 121.1(4)
C24 C25 H25 119.4
C26 C25 H25 119.4
C25 C26 C21 118.4(4)
C25 C26 C27 117.4(3)
C21 C26 C27 124.2(3)
C28 C27 C32 117.6(3)
C28 C27 C26 120.2(3)
C32 C27 C26 122.1(3)
C27 C28 C29 121.3(4)
C27 C28 H28 119.4
C29 C28 H28 119.4
C30 C29 C28 121.3(4)
C30 C29 H29 119.4
C28 C29 H29 119.4
C29 C30 C31 117.3(3)
C29 C30 C33 121.8(3)
C31 C30 C33 120.9(3)
C32 C31 C30 121.7(3)
C32 C31 H31 119.1
C30 C31 H31 119.1
C31 C32 C27 120.8(4)
C31 C32 H32 119.6
C27 C32 H32 119.6
N5 C33 C34 122.9(3)
N5 C33 C30 117.3(3)
C34 C33 C30 119.8(3)
C35 C34 C33 119.3(4)
C35 C34 H34 120.3
C33 C34 H34 120.3
C34 C35 C36 119.9(4)
C34 C35 H35 120.1
C36 C35 H35 120.1
C35 C36 C44 117.3(4)
C35 C36 C37 121.9(4)
C44 C36 C37 120.8(4)
C38 C37 C36 120.7(4)
C38 C37 H37 119.7
C36 C37 H37 119.7
C37 C38 C39 120.8(4)
C37 C38 H38 119.6
C39 C38 H38 119.6
C40 C39 C43 117.7(3)
C40 C39 C38 121.9(3)
C43 C39 C38 120.4(4)
C41 C40 C39 119.9(4)
C41 C40 H40 120.1
C39 C40 H40 120.1
C40 C41 C42 118.9(4)
C40 C41 H41 120.6
C42 C41 H41 120.6
N6 C42 C41 122.6(4)
N6 C42 C45 116.3(3)
C41 C42 C45 120.7(3)
N6 C43 C39 121.9(3)
N6 C43 C44 119.3(3)
C39 C43 C44 118.8(3)
N5 C44 C36 122.8(3)
N5 C44 C43 118.9(3)
C36 C44 C43 118.3(3)
C46 C45 C50 118.7(3)
C46 C45 C42 124.8(3)
C50 C45 C42 116.5(3)
C45 C46 C47 120.8(4)
C45 C46 H46 119.6
C47 C46 H46 119.6
C46 C47 C48 121.1(4)
C46 C47 H47 119.4
C48 C47 H47 119.4
C49 C48 C47 117.6(3)
C49 C48 C51 118.9(3)
C47 C48 C51 123.1(3)
C50 C49 C48 121.2(4)
C50 C49 H49 119.4
C48 C49 H49 119.4
C49 C50 C45 120.7(3)
C49 C50 H50 119.7
C45 C50 H50 119.7
C56 C51 C52 118.3(4)
C56 C51 C48 123.5(3)
C52 C51 C48 117.9(3)
C53 C52 C51 121.5(4)
C53 C52 H52 119.2
C51 C52 H52 119.2
C52 C53 C54 119.7(4)
C52 C53 H53 120.2
C54 C53 H53 120.2
C55 C54 C53 119.9(4)
C55 C54 H54 120.0
C53 C54 H54 120.0
C54 C55 C56 120.9(4)
C54 C55 H55 119.6
C56 C55 H55 119.6
C51 C56 C55 119.5(3)
C51 C56 C10 122.5(3)
C55 C56 C10 117.9(3)
C68 C57 C58 111.9(3)
C68 C57 C88 109.0(3)
C58 C57 C88 109.1(3)
C68 C57 C78 109.7(3)
C58 C57 C78 107.4(3)
C88 C57 C78 109.8(3)
C59 C58 C63 115.5(4)
C59 C58 C57 124.0(4)
C63 C58 C57 120.4(3)
C58 C59 C60 122.4(4)
C58 C59 H59 118.8
C60 C59 H59 118.8
C59 C60 C61 122.0(4)
C59 C60 H60 119.0
C61 C60 H60 119.0
C60 C61 C62 115.9(4)
C60 C61 C64 123.2(4)
C62 C61 C64 120.9(4)
C63 C62 C61 122.2(4)
C63 C62 H62 118.9
C61 C62 H62 118.9
C62 C63 C58 122.0(4)
C62 C63 H63 119.0
C58 C63 H63 119.0
C66 C64 C67 109.7(6)
C66 C64 C65 109.5(5)
C67 C64 C65 107.8(6)
C66 C64 C61 108.8(5)
C67 C64 C61 109.7(4)
C65 C64 C61 111.3(4)
C64 C65 H65A 109.5
C64 C65 H65B 109.5
H65A C65 H65B 109.5
C64 C65 H65C 109.5
H65A C65 H65C 109.5
H65B C65 H65C 109.5
C64 C66 H66A 109.5
C64 C66 H66B 109.5
H66A C66 H66B 109.5
C64 C66 H66C 109.5
H66A C66 H66C 109.5
H66B C66 H66C 109.5
C64 C67 H67A 109.5
C64 C67 H67B 109.5
H67A C67 H67B 109.5
C64 C67 H67C 109.5
H67A C67 H67C 109.5
H67B C67 H67C 109.5
C69 C68 C73 116.5(4)
C69 C68 C57 123.8(4)
C73 C68 C57 119.6(4)
C68 C69 C70 121.1(5)
C68 C69 H69 119.4
C70 C69 H69 119.4
C71 C70 C69 122.5(5)
C71 C70 H70 118.7
C69 C70 H70 118.7
C70 C71 C72 116.0(5)
C70 C71 C74 122.1(5)
C72 C71 C74 121.9(5)
C73 C72 C71 122.0(5)
C73 C72 H72 119.0
C71 C72 H72 119.0
C72 C73 C68 121.9(4)
C72 C73 H73 119.0
C68 C73 H73 119.0
C75B C74 C76B 120.6(11)
C75B C74 C71 109.8(8)
C76 C74 C71 113.0(7)
C76B C74 C71 106.9(7)
C76 C74 C77 112.1(11)
C71 C74 C77 110.9(7)
C76 C74 C75 104.4(10)
C71 C74 C75 112.2(7)
C77 C74 C75 103.6(10)
C75B C74 C77B 106.5(10)
C76B C74 C77B 102.2(10)
C71 C74 C77B 110.6(7)
C74 C75 H75A 109.5
C74 C75 H75B 109.5
H75A C75 H75B 109.5
C74 C75 H75C 109.5
H75A C75 H75C 109.5
H75B C75 H75C 109.5
C74 C76 H76A 109.5
C74 C76 H76B 109.5
H76A C76 H76B 109.5
C74 C76 H76C 109.5
H76A C76 H76C 109.5
H76B C76 H76C 109.5
C74 C77 H77A 109.5
C74 C77 H77B 109.5
H77A C77 H77B 109.5
C74 C77 H77C 109.5
H77A C77 H77C 109.5
H77B C77 H77C 109.5
C74 C75B H75D 109.5
C74 C75B H75E 109.5
H75D C75B H75E 109.5
C74 C75B H75F 109.5
H75D C75B H75F 109.5
H75E C75B H75F 109.5
C74 C76B H76D 109.5
C74 C76B H76E 109.5
H76D C76B H76E 109.5
C74 C76B H76F 109.5
H76D C76B H76F 109.5
H76E C76B H76F 109.5
C74 C77B H77D 109.5
C74 C77B H77E 109.5
H77D C77B H77E 109.5
C74 C77B H77F 109.5
H77D C77B H77F 109.5
H77E C77B H77F 109.5
C83 C78 C79 117.2(4)
C83 C78 C57 120.0(3)
C79 C78 C57 122.8(4)
C78 C79 C80 120.2(4)
C78 C79 H79 119.9
C80 C79 H79 119.9
C81 C80 C79 122.5(4)
C81 C80 H80 118.7
C79 C80 H80 118.7
C80 C81 C82 116.9(4)
C80 C81 C84 121.7(4)
C82 C81 C84 121.4(4)
C81 C82 C83 120.8(4)
C81 C82 H82 119.6
C83 C82 H82 119.6
C78 C83 C82 122.3(4)
C78 C83 H83 118.9
C82 C83 H83 118.9
C85 C84 C86 107.7(5)
C85 C84 C87 107.3(6)
C86 C84 C87 110.6(7)
C85 C84 C81 112.3(4)
C86 C84 C81 107.5(4)
C87 C84 C81 111.4(4)
C84 C85 H85A 109.5
C84 C85 H85B 109.5
H85A C85 H85B 109.5
C84 C85 H85C 109.5
H85A C85 H85C 109.5
H85B C85 H85C 109.5
C84 C86 H86A 109.5
C84 C86 H86B 109.5
H86A C86 H86B 109.5
C84 C86 H86C 109.5
H86A C86 H86C 109.5
H86B C86 H86C 109.5
C84 C87 H87A 109.5
C84 C87 H87B 109.5
H87A C87 H87B 109.5
C84 C87 H87C 109.5
H87A C87 H87C 109.5
H87B C87 H87C 109.5
C89 C88 C93 115.5(4)
C89 C88 C57 123.4(4)
C93 C88 C57 121.1(4)
C88 C89 C90 123.2(4)
C88 C89 H89 118.4
C90 C89 H89 118.4
C91 C90 C89 119.9(5)
C91 C90 H90 120.0
C89 C90 H90 120.0
C92 C91 C90 118.5(4)
C92 C91 O1 118.9(4)
C90 C91 O1 122.5(4)
C91 C92 C93 121.5(4)
C91 C92 H92 119.3
C93 C92 H92 119.3
C92 C93 C88 121.2(4)
C92 C93 H93 119.4
C88 C93 H93 119.4
O1 C94 C95 112.0(5)
O1 C94 H94A 109.2
C95 C94 H94A 109.2
O1 C94 H94B 109.2
C95 C94 H94B 109.2
H94A C94 H94B 107.9
N7 C95 C96 108.8(4)
N7 C95 C94 120.3(5)
C96 C95 C94 130.8(6)
N9 C96 C95 105.3(4)
N9 C96 H96 127.3
C95 C96 H96 127.3
C98 C97 N9 110.6(4)
C98 C97 H97A 109.5
N9 C97 H97A 109.5
C98 C97 H97B 109.5
N9 C97 H97B 109.5
H97A C97 H97B 108.1
C97 C98 C99 116.4(4)
C97 C98 H98A 108.2
C99 C98 H98A 108.2
C97 C98 H98B 108.2
C99 C98 H98B 108.2
H98A C98 H98B 107.3
O2 C99 C98 105.0(3)
O2 C99 H99A 110.7
C98 C99 H99A 110.7
O2 C99 H99B 110.7
C98 C99 H99B 110.7
H99A C99 H99B 108.8
O2 C100 C105 115.3(3)
O2 C100 C101 125.4(3)
C105 C100 C101 119.3(3)
C102 C101 C100 119.8(3)
C102 C101 H101 120.1
C100 C101 H101 120.1
C101 C102 C103 121.6(3)
C101 C102 H102 119.2
C103 C102 H102 119.2
C104 C103 C102 117.4(3)
C104 C103 C106 121.3(3)
C102 C103 C106 121.0(3)
C103 C104 C105 121.6(3)
C103 C104 H104 119.2
C105 C104 H104 119.2
C100 C105 C104 120.1(3)
C100 C105 H105 120.0
C104 C105 H105 120.0
C117 C106 C127 111.0(3)
C117 C106 C103 105.4(3)
C127 C106 C103 110.1(3)
C117 C106 C107 113.4(3)
C127 C106 C107 104.3(3)
C103 C106 C107 112.7(3)
C108 C107 C112 116.7(4)
C108 C107 C106 124.6(4)
C112 C107 C106 118.5(4)
C107 C108 C109 121.9(5)
C107 C108 H108 119.0
C109 C108 H108 119.0
C110 C109 C108 120.7(6)
C110 C109 H109 119.6
C108 C109 H109 119.6
C111 C110 C109 117.4(5)
C111 C110 C113 121.6(7)
C109 C110 C113 121.0(8)
C110 C111 C112 122.4(6)
C110 C111 H111 118.8
C112 C111 H111 118.8
C111 C112 C107 120.7(5)
C111 C112 H112 119.6
C107 C112 H112 119.6
C116 C113 C114 116.5(10)
C116 C113 C110 110.4(8)
C114 C113 C110 110.2(6)
C116 C113 C115 104.0(9)
C114 C113 C115 103.5(10)
C110 C113 C115 111.8(8)
C113 C114 H11A 109.5
C113 C114 H11B 109.5
H11A C114 H11B 109.5
C113 C114 H11C 109.5
H11A C114 H11C 109.5
H11B C114 H11C 109.5
C113 C115 H11D 109.5
C113 C115 H11E 109.5
H11D C115 H11E 109.5
C113 C115 H11F 109.5
H11D C115 H11F 109.5
H11E C115 H11F 109.5
C113 C116 H11G 109.5
C113 C116 H11H 109.5
H11G C116 H11H 109.5
C113 C116 H11I 109.5
H11G C116 H11I 109.5
H11H C116 H11I 109.5
C118 C117 C122 116.6(3)
C118 C117 C106 124.7(3)
C122 C117 C106 118.7(3)
C117 C118 C119 121.5(4)
C117 C118 H118 119.2
C119 C118 H118 119.2
C120 C119 C118 122.2(4)
C120 C119 H119 118.9
C118 C119 H119 118.9
C119 C120 C121 115.8(4)
C119 C120 C123 123.4(3)
C121 C120 C123 120.7(3)
C122 C121 C120 121.6(3)
C122 C121 H121 119.2
C120 C121 H121 119.2
C121 C122 C117 122.3(3)
C121 C122 H122 118.9
C117 C122 H122 118.9
C120 C123 C125 112.0(4)
C120 C123 C124 107.9(4)
C125 C123 C124 109.5(4)
C120 C123 C126 110.8(4)
C125 C123 C126 108.0(4)
C124 C123 C126 108.5(4)
C123 C124 H12A 109.5
C123 C124 H12B 109.5
H12A C124 H12B 109.5
C123 C124 H12C 109.5
H12A C124 H12C 109.5
H12B C124 H12C 109.5
C123 C125 H12D 109.5
C123 C125 H12E 109.5
H12D C125 H12E 109.5
C123 C125 H12F 109.5
H12D C125 H12F 109.5
H12E C125 H12F 109.5
C123 C126 H12G 109.5
C123 C126 H12H 109.5
H12G C126 H12H 109.5
C123 C126 H12I 109.5
H12G C126 H12I 109.5
H12H C126 H12I 109.5
C128 C127 C132 116.9(3)
C128 C127 C106 123.5(3)
C132 C127 C106 119.5(4)
C127 C128 C129 121.0(4)
C127 C128 H128 119.5
C129 C128 H128 119.5
C130 C129 C128 121.9(4)
C130 C129 H129 119.1
C128 C129 H129 119.1
C129 C130 C131 117.0(4)
C129 C130 C133 122.8(4)
C131 C130 C133 120.3(4)
C132 C131 C130 121.6(4)
C132 C131 H131 119.2
C130 C131 H131 119.2
C131 C132 C127 121.6(4)
C131 C132 H132 119.2
C127 C132 H132 119.2
C135 C133 C136 110.2(6)
C135 C133 C134 107.6(5)
C136 C133 C134 109.1(5)
C135 C133 C130 108.6(5)
C136 C133 C130 108.9(5)
C134 C133 C130 112.4(4)
C133 C134 H13A 109.5
C133 C134 H13B 109.5
H13A C134 H13B 109.5
C133 C134 H13C 109.5
H13A C134 H13C 109.5
H13B C134 H13C 109.5
C133 C135 H13D 109.5
C133 C135 H13E 109.5
H13D C135 H13E 109.5
C133 C135 H13F 109.5
H13D C135 H13F 109.5
H13E C135 H13F 109.5
C133 C136 H13G 109.5
C133 C136 H13H 109.5
H13G C136 H13H 109.5
C133 C136 H13I 109.5
H13G C136 H13I 109.5
H13H C136 H13I 109.5
Cl2 C137 Cl1 116.6(7)
Cl2 C137 Cl3 108.5(6)
Cl1 C137 Cl3 104.5(6)
Cl2 C137 H137 109.0
Cl1 C137 H137 109.0
Cl3 C137 H137 109.0
C4 N1 C1 106.4(3)
C4 N1 Zn1 126.5(3)
C1 N1 Zn1 127.1(3)
C6 N2 C9 106.3(3)
C6 N2 Zn1 126.1(2)
C9 N2 Zn1 127.6(2)
C14 N3 C11 106.6(3)
C14 N3 Zn1 125.1(2)
C11 N3 Zn1 128.2(2)
C19 N4 C16 106.6(3)
C19 N4 Zn1 127.9(2)
C16 N4 Zn1 125.5(2)
C33 N5 C44 117.7(3)
C42 N6 C43 118.6(3)
N8 N7 C95 108.4(4)
N7 N8 N9 107.1(4)
C96 N9 N8 110.4(4)
C96 N9 C97 130.7(4)
N8 N9 C97 118.6(4)
C91 O1 C94 115.9(4)
C100 O2 C99 117.9(3)
N4 Zn1 N3 91.62(12)
N4 Zn1 N1 88.89(12)
N3 Zn1 N1 178.66(12)
N4 Zn1 N2 177.72(12)
N3 Zn1 N2 88.83(12)
N1 Zn1 N2 90.71(12)

loop_
_geom_bond_atom_site_label_1
_geom_bond_atom_site_label_2
_geom_bond_distance
C1 N1 1.371(5)
C1 C20 1.399(5)
C1 C2 1.432(6)
C2 C3 1.342(6)
C2 H2 0.9500
C3 C4 1.434(6)
C3 H3 0.9500
C4 N1 1.368(5)
C4 C5 1.386(6)
C5 C6 1.386(6)
C5 H5 0.9500
C6 N2 1.367(5)
C6 C7 1.441(5)
C7 C8 1.337(6)
C7 H7 0.9500
C8 C9 1.440(5)
C8 H8 0.9500
C9 C10 1.379(5)
C9 N2 1.388(4)
C10 C11 1.399(5)
C10 C56 1.515(5)
C11 N3 1.377(5)
C11 C12 1.436(5)
C12 C13 1.348(6)
C12 H12 0.9500
C13 C14 1.436(5)
C13 H13 0.9500
C14 N3 1.371(5)
C14 C15 1.383(5)
C15 C16 1.379(5)
C15 H15 0.9500
C16 N4 1.372(5)
C16 C17 1.450(5)
C17 C18 1.340(6)
C17 H17 0.9500
C18 C19 1.451(5)
C18 H18 0.9500
C19 N4 1.371(5)
C19 C20 1.403(5)
C20 C21 1.490(5)
C21 C26 1.404(6)
C21 C22 1.410(5)
C22 C23 1.380(6)
C22 H22 0.9500
C23 C24 1.361(7)
C23 H23 0.9500
C24 C25 1.388(6)
C24 H24 0.9500
C25 C26 1.399(5)
C25 H25 0.9500
C26 C27 1.494(5)
C27 C28 1.384(6)
C27 C32 1.398(5)
C28 C29 1.392(6)
C28 H28 0.9500
C29 C30 1.390(5)
C29 H29 0.9500
C30 C31 1.391(5)
C30 C33 1.486(5)
C31 C32 1.384(5)
C31 H31 0.9500
C32 H32 0.9500
C33 N5 1.337(5)
C33 C34 1.403(5)
C34 C35 1.363(6)
C34 H34 0.9500
C35 C36 1.405(6)
C35 H35 0.9500
C36 C44 1.412(5)
C36 C37 1.430(5)
C37 C38 1.345(6)
C37 H37 0.9500
C38 C39 1.435(6)
C38 H38 0.9500
C39 C40 1.404(6)
C39 C43 1.408(5)
C40 C41 1.357(6)
C40 H40 0.9500
C41 C42 1.410(5)
C41 H41 0.9500
C42 N6 1.326(5)
C42 C45 1.483(5)
C43 N6 1.359(5)
C43 C44 1.461(5)
C44 N5 1.364(5)
C45 C46 1.384(5)
C45 C50 1.396(5)
C46 C47 1.387(6)
C46 H46 0.9500
C47 C48 1.404(6)
C47 H47 0.9500
C48 C49 1.395(5)
C48 C51 1.487(5)
C49 C50 1.385(5)
C49 H49 0.9500
C50 H50 0.9500
C51 C56 1.393(5)
C51 C52 1.408(5)
C52 C53 1.368(6)
C52 H52 0.9500
C53 C54 1.387(6)
C53 H53 0.9500
C54 C55 1.375(6)
C54 H54 0.9500
C55 C56 1.399(5)
C55 H55 0.9500
C57 C68 1.541(6)
C57 C58 1.541(5)
C57 C88 1.544(5)
C57 C78 1.552(5)
C58 C59 1.382(6)
C58 C63 1.404(6)
C59 C60 1.385(6)
C59 H59 0.9500
C60 C61 1.387(7)
C60 H60 0.9500
C61 C62 1.389(6)
C61 C64 1.537(6)
C62 C63 1.375(6)
C62 H62 0.9500
C63 H63 0.9500
C64 C66 1.509(9)
C64 C67 1.530(8)
C64 C65 1.536(8)
C65 H65A 0.9800
C65 H65B 0.9800
C65 H65C 0.9800
C66 H66A 0.9800
C66 H66B 0.9800
C66 H66C 0.9800
C67 H67A 0.9800
C67 H67B 0.9800
C67 H67C 0.9800
C68 C69 1.382(6)
C68 C73 1.399(6)
C69 C70 1.397(7)
C69 H69 0.9500
C70 C71 1.379(7)
C70 H70 0.9500
C71 C72 1.395(8)
C71 C74 1.510(7)
C72 C73 1.375(7)
C72 H72 0.9500
C73 H73 0.9500
C74 C75B 1.426(18)
C74 C76 1.473(18)
C74 C76B 1.504(18)
C74 C77 1.519(18)
C74 C75 1.653(18)
C74 C77B 1.674(18)
C75 H75A 0.9800
C75 H75B 0.9800
C75 H75C 0.9800
C76 H76A 0.9800
C76 H76B 0.9800
C76 H76C 0.9800
C77 H77A 0.9800
C77 H77B 0.9800
C77 H77C 0.9800
C75B H75D 0.9800
C75B H75E 0.9800
C75B H75F 0.9800
C76B H76D 0.9800
C76B H76E 0.9800
C76B H76F 0.9800
C77B H77D 0.9800
C77B H77E 0.9800
C77B H77F 0.9800
C78 C83 1.385(6)
C78 C79 1.390(5)
C79 C80 1.401(6)
C79 H79 0.9500
C80 C81 1.381(6)
C80 H80 0.9500
C81 C82 1.389(6)
C81 C84 1.527(6)
C82 C83 1.390(6)
C82 H82 0.9500
C83 H83 0.9500
C84 C85 1.506(8)
C84 C86 1.509(8)
C84 C87 1.517(8)
C85 H85A 0.9800
C85 H85B 0.9800
C85 H85C 0.9800
C86 H86A 0.9800
C86 H86B 0.9800
C86 H86C 0.9800
C87 H87A 0.9800
C87 H87B 0.9800
C87 H87C 0.9800
C88 C89 1.359(6)
C88 C93 1.411(6)
C89 C90 1.395(6)
C89 H89 0.9500
C90 C91 1.370(7)
C90 H90 0.9500
C91 C92 1.356(7)
C91 O1 1.388(5)
C92 C93 1.382(6)
C92 H92 0.9500
C93 H93 0.9500
C94 O1 1.405(7)
C94 C95 1.493(6)
C94 H94A 0.9900
C94 H94B 0.9900
C95 N7 1.345(7)
C95 C96 1.350(7)
C96 N9 1.333(6)
C96 H96 0.9500
C97 C98 1.452(6)
C97 N9 1.455(5)
C97 H97A 0.9900
C97 H97B 0.9900
C98 C99 1.503(6)
C98 H98A 0.9900
C98 H98B 0.9900
C99 O2 1.437(4)
C99 H99A 0.9900
C99 H99B 0.9900
C100 O2 1.368(4)
C100 C105 1.386(5)
C100 C101 1.390(5)
C101 C102 1.383(5)
C101 H101 0.9500
C102 C103 1.399(5)
C102 H102 0.9500
C103 C104 1.384(5)
C103 C106 1.554(5)
C104 C105 1.386(5)
C104 H104 0.9500
C105 H105 0.9500
C106 C117 1.538(5)
C106 C127 1.541(5)
C106 C107 1.554(5)
C107 C108 1.389(7)
C107 C112 1.406(6)
C108 C109 1.399(7)
C108 H108 0.9500
C109 C110 1.396(10)
C109 H109 0.9500
C110 C111 1.373(10)
C110 C113 1.523(8)
C111 C112 1.392(7)
C111 H111 0.9500
C112 H112 0.9500
C113 C116 1.466(14)
C113 C114 1.520(14)
C113 C115 1.576(17)
C114 H11A 0.9800
C114 H11B 0.9800
C114 H11C 0.9800
C115 H11D 0.9800
C115 H11E 0.9800
C115 H11F 0.9800
C116 H11G 0.9800
C116 H11H 0.9800
C116 H11I 0.9800
C117 C118 1.377(5)
C117 C122 1.392(5)
C118 C119 1.395(6)
C118 H118 0.9500
C119 C120 1.389(6)
C119 H119 0.9500
C120 C121 1.406(5)
C120 C123 1.516(5)
C121 C122 1.377(5)
C121 H121 0.9500
C122 H122 0.9500
C123 C125 1.524(6)
C123 C124 1.530(7)
C123 C126 1.536(7)
C124 H12A 0.9800
C124 H12B 0.9800
C124 H12C 0.9800
C125 H12D 0.9800
C125 H12E 0.9800
C125 H12F 0.9800
C126 H12G 0.9800
C126 H12H 0.9800
C126 H12I 0.9800
C127 C128 1.381(6)
C127 C132 1.397(5)
C128 C129 1.407(6)
C128 H128 0.9500
C129 C130 1.374(6)
C129 H129 0.9500
C130 C131 1.392(6)
C130 C133 1.530(6)
C131 C132 1.382(6)
C131 H131 0.9500
C132 H132 0.9500
C133 C135 1.520(9)
C133 C136 1.525(9)
C133 C134 1.526(8)
C134 H13A 0.9800
C134 H13B 0.9800
C134 H13C 0.9800
C135 H13D 0.9800
C135 H13E 0.9800
C135 H13F 0.9800
C136 H13G 0.9800
C136 H13H 0.9800
C136 H13I 0.9800
C137 Cl2 1.638(10)
C137 Cl1 1.673(9)
C137 Cl3 1.853(13)
C137 H137 1.0000
N1 Zn1 1.999(3)
N2 Zn1 2.005(3)
N3 Zn1 1.992(3)
N4 Zn1 1.990(3)
N7 N8 1.315(5)
N8 N9 1.339(5)

loop_
_geom_torsion_atom_site_label_1
_geom_torsion_atom_site_label_2
_geom_torsion_atom_site_label_3
_geom_torsion_atom_site_label_4
_geom_torsion
N1 C1 C2 C3 0.6(5)
C20 C1 C2 C3 -175.8(4)
C1 C2 C3 C4 -0.9(5)
C2 C3 C4 N1 0.9(5)
C2 C3 C4 C5 -173.8(5)
N1 C4 C5 C6 -5.4(7)
C3 C4 C5 C6 168.5(5)
C4 C5 C6 N2 4.6(7)
C4 C5 C6 C7 -170.8(4)
N2 C6 C7 C8 -1.4(5)
C5 C6 C7 C8 174.6(4)
C6 C7 C8 C9 0.9(5)
C7 C8 C9 C10 178.7(4)
C7 C8 C9 N2 -0.1(5)
N2 C9 C10 C11 8.2(6)
C8 C9 C10 C11 -170.4(4)
N2 C9 C10 C56 -179.7(3)
C8 C9 C10 C56 1.7(6)
C9 C10 C11 N3 -5.2(6)
C56 C10 C11 N3 -177.6(3)
C9 C10 C11 C12 166.8(4)
C56 C10 C11 C12 -5.6(5)
N3 C11 C12 C13 1.7(4)
C10 C11 C12 C13 -171.3(4)
C11 C12 C13 C14 -1.5(4)
C12 C13 C14 N3 0.9(4)
C12 C13 C14 C15 -175.6(4)
N3 C14 C15 C16 -6.0(6)
C13 C14 C15 C16 170.0(4)
C14 C15 C16 N4 5.3(6)
C14 C15 C16 C17 -166.5(4)
N4 C16 C17 C18 -2.5(4)
C15 C16 C17 C18 170.4(4)
C16 C17 C18 C19 3.2(4)
C17 C18 C19 N4 -3.0(4)
C17 C18 C19 C20 177.3(4)
N1 C1 C20 C19 -8.6(6)
C2 C1 C20 C19 167.2(4)
N1 C1 C20 C21 178.2(3)
C2 C1 C20 C21 -6.0(6)
N4 C19 C20 C1 10.2(6)
C18 C19 C20 C1 -170.2(4)
N4 C19 C20 C21 -176.7(3)
C18 C19 C20 C21 2.9(6)
C1 C20 C21 C26 -71.7(5)
C19 C20 C21 C26 115.0(4)
C1 C20 C21 C22 106.2(4)
C19 C20 C21 C22 -67.2(5)
C26 C21 C22 C23 0.2(7)
C20 C21 C22 C23 -177.8(4)
C21 C22 C23 C24 -0.6(8)
C22 C23 C24 C25 0.3(8)
C23 C24 C25 C26 0.4(8)
C24 C25 C26 C21 -0.7(7)
C24 C25 C26 C27 179.8(4)
C22 C21 C26 C25 0.4(6)
C20 C21 C26 C25 178.3(4)
C22 C21 C26 C27 179.9(4)
C20 C21 C26 C27 -2.3(6)
C25 C26 C27 C28 -44.3(6)
C21 C26 C27 C28 136.2(4)
C25 C26 C27 C32 132.2(4)
C21 C26 C27 C32 -47.3(6)
C32 C27 C28 C29 -1.6(6)
C26 C27 C28 C29 175.1(4)
C27 C28 C29 C30 1.6(6)
C28 C29 C30 C31 -0.5(6)
C28 C29 C30 C33 178.8(4)
C29 C30 C31 C32 -0.5(6)
C33 C30 C31 C32 -179.8(4)
C30 C31 C32 C27 0.4(6)
C28 C27 C32 C31 0.6(6)
C26 C27 C32 C31 -176.0(4)
C29 C30 C33 N5 -147.9(4)
C31 C30 C33 N5 31.4(5)
C29 C30 C33 C34 33.4(6)
C31 C30 C33 C34 -147.3(4)
N5 C33 C34 C35 1.1(6)
C30 C33 C34 C35 179.8(4)
C33 C34 C35 C36 -0.7(6)
C34 C35 C36 C44 -0.1(6)
C34 C35 C36 C37 179.8(4)
C35 C36 C37 C38 177.4(4)
C44 C36 C37 C38 -2.7(6)
C36 C37 C38 C39 0.7(6)
C37 C38 C39 C40 -176.7(4)
C37 C38 C39 C43 3.4(6)
C43 C39 C40 C41 2.7(6)
C38 C39 C40 C41 -177.1(4)
C39 C40 C41 C42 3.0(6)
C40 C41 C42 N6 -5.3(6)
C40 C41 C42 C45 168.0(4)
C40 C39 C43 N6 -6.8(6)
C38 C39 C43 N6 173.1(3)
C40 C39 C43 C44 174.6(3)
C38 C39 C43 C44 -5.5(5)
C35 C36 C44 N5 0.7(6)
C37 C36 C44 N5 -179.3(4)
C35 C36 C44 C43 -179.6(3)
C37 C36 C44 C43 0.5(6)
N6 C43 C44 N5 4.7(5)
C39 C43 C44 N5 -176.7(3)
N6 C43 C44 C36 -175.1(3)
C39 C43 C44 C36 3.6(5)
N6 C42 C45 C46 -126.6(4)
C41 C42 C45 C46 59.7(5)
N6 C42 C45 C50 53.9(5)
C41 C42 C45 C50 -119.8(4)
C50 C45 C46 C47 -0.7(6)
C42 C45 C46 C47 179.8(3)
C45 C46 C47 C48 0.3(6)
C46 C47 C48 C49 0.3(5)
C46 C47 C48 C51 173.4(3)
C47 C48 C49 C50 -0.5(5)
C51 C48 C49 C50 -173.9(3)
C48 C49 C50 C45 0.1(5)
C46 C45 C50 C49 0.5(5)
C42 C45 C50 C49 -180.0(3)
C49 C48 C51 C56 -54.1(5)
C47 C48 C51 C56 132.9(4)
C49 C48 C51 C52 119.5(4)
C47 C48 C51 C52 -53.5(5)
C56 C51 C52 C53 2.5(6)
C48 C51 C52 C53 -171.5(4)
C51 C52 C53 C54 1.5(7)
C52 C53 C54 C55 -3.6(7)
C53 C54 C55 C56 1.6(7)
C52 C51 C56 C55 -4.3(6)
C48 C51 C56 C55 169.3(4)
C52 C51 C56 C10 172.5(4)
C48 C51 C56 C10 -13.9(6)
C54 C55 C56 C51 2.4(6)
C54 C55 C56 C10 -174.6(4)
C9 C10 C56 C51 102.5(4)
C11 C10 C56 C51 -84.8(4)
C9 C10 C56 C55 -80.7(5)
C11 C10 C56 C55 92.1(4)
C68 C57 C58 C59 -113.7(4)
C88 C57 C58 C59 6.9(6)
C78 C57 C58 C59 125.8(4)
C68 C57 C58 C63 71.0(5)
C88 C57 C58 C63 -168.3(4)
C78 C57 C58 C63 -49.4(5)
C63 C58 C59 C60 -1.5(7)
C57 C58 C59 C60 -176.9(4)
C58 C59 C60 C61 -0.1(8)
C59 C60 C61 C62 0.8(8)
C59 C60 C61 C64 -179.5(5)
C60 C61 C62 C63 0.3(7)
C64 C61 C62 C63 -179.5(5)
C61 C62 C63 C58 -2.0(7)
C59 C58 C63 C62 2.5(6)
C57 C58 C63 C62 178.1(4)
C60 C61 C64 C66 113.7(6)
C62 C61 C64 C66 -66.6(7)
C60 C61 C64 C67 -126.3(6)
C62 C61 C64 C67 53.5(7)
C60 C61 C64 C65 -7.1(8)
C62 C61 C64 C65 172.7(5)
C58 C57 C68 C69 -22.8(5)
C88 C57 C68 C69 -143.5(4)
C78 C57 C68 C69 96.3(5)
C58 C57 C68 C73 161.8(4)
C88 C57 C68 C73 41.1(5)
C78 C57 C68 C73 -79.1(4)
C73 C68 C69 C70 1.6(7)
C57 C68 C69 C70 -173.9(4)
C68 C69 C70 C71 -0.2(8)
C69 C70 C71 C72 -1.6(8)
C69 C70 C71 C74 179.4(5)
C70 C71 C72 C73 1.9(8)
C74 C71 C72 C73 -179.1(5)
C71 C72 C73 C68 -0.5(8)
C69 C68 C73 C72 -1.3(7)
C57 C68 C73 C72 174.4(4)
C70 C71 C74 C75B -60.9(11)
C72 C71 C74 C75B 120.2(10)
C70 C71 C74 C76 118.8(10)
C72 C71 C74 C76 -60.1(11)
C70 C71 C74 C76B 71.5(11)
C72 C71 C74 C76B -107.4(10)
C70 C71 C74 C77 -114.3(10)
C72 C71 C74 C77 66.8(11)
C70 C71 C74 C75 1.1(10)
C72 C71 C74 C75 -177.8(8)
C70 C71 C74 C77B -178.1(8)
C72 C71 C74 C77B 3.0(10)
C68 C57 C78 C83 -160.6(3)
C58 C57 C78 C83 -38.8(5)
C88 C57 C78 C83 79.6(4)
C68 C57 C78 C79 20.2(5)
C58 C57 C78 C79 142.0(4)
C88 C57 C78 C79 -99.6(4)
C83 C78 C79 C80 0.2(5)
C57 C78 C79 C80 179.4(3)
C78 C79 C80 C81 0.4(6)
C79 C80 C81 C82 -1.1(6)
C79 C80 C81 C84 179.4(4)
C80 C81 C82 C83 1.3(6)
C84 C81 C82 C83 -179.2(4)
C79 C78 C83 C82 0.0(6)
C57 C78 C83 C82 -179.2(4)
C81 C82 C83 C78 -0.8(6)
C80 C81 C84 C85 -28.5(6)
C82 C81 C84 C85 152.0(5)
C80 C81 C84 C86 89.8(6)
C82 C81 C84 C86 -89.7(6)
C80 C81 C84 C87 -148.8(6)
C82 C81 C84 C87 31.7(7)
C68 C57 C88 C89 -133.7(4)
C58 C57 C88 C89 103.9(5)
C78 C57 C88 C89 -13.5(6)
C68 C57 C88 C93 48.5(5)
C58 C57 C88 C93 -73.9(5)
C78 C57 C88 C93 168.7(4)
C93 C88 C89 C90 4.2(8)
C57 C88 C89 C90 -173.7(5)
C88 C89 C90 C91 -0.2(9)
C89 C90 C91 C92 -3.6(9)
C89 C90 C91 O1 178.9(5)
C90 C91 C92 C93 3.1(8)
O1 C91 C92 C93 -179.3(4)
C91 C92 C93 C88 1.1(7)
C89 C88 C93 C92 -4.7(7)
C57 C88 C93 C92 173.3(4)
O1 C94 C95 N7 -132.8(6)
O1 C94 C95 C96 43.7(9)
N7 C95 C96 N9 -1.9(6)
C94 C95 C96 N9 -178.7(5)
N9 C97 C98 C99 -177.5(4)
C97 C98 C99 O2 170.1(4)
O2 C100 C101 C102 -178.1(3)
C105 C100 C101 C102 1.4(6)
C100 C101 C102 C103 2.6(6)
C101 C102 C103 C104 -4.5(5)
C101 C102 C103 C106 -178.4(3)
C102 C103 C104 C105 2.6(5)
C106 C103 C104 C105 176.4(3)
O2 C100 C105 C104 176.3(3)
C101 C100 C105 C104 -3.3(5)
C103 C104 C105 C100 1.3(6)
C104 C103 C106 C117 -101.1(4)
C102 C103 C106 C117 72.5(4)
C104 C103 C106 C127 18.7(5)
C102 C103 C106 C127 -167.7(3)
C104 C103 C106 C107 134.7(4)
C102 C103 C106 C107 -51.7(4)
C117 C106 C107 C108 -126.5(4)
C127 C106 C107 C108 112.6(4)
C103 C106 C107 C108 -6.9(5)
C117 C106 C107 C112 58.8(5)
C127 C106 C107 C112 -62.1(4)
C103 C106 C107 C112 178.5(3)
C112 C107 C108 C109 -2.6(7)
C106 C107 C108 C109 -177.3(4)
C107 C108 C109 C110 0.9(9)
C108 C109 C110 C111 1.2(9)
C108 C109 C110 C113 -177.7(6)
C109 C110 C111 C112 -1.5(9)
C113 C110 C111 C112 177.4(6)
C110 C111 C112 C107 -0.2(8)
C108 C107 C112 C111 2.2(6)
C106 C107 C112 C111 177.3(4)
C111 C110 C113 C116 52.5(12)
C109 C110 C113 C116 -128.6(10)
C111 C110 C113 C114 -77.5(11)
C109 C110 C113 C114 101.3(11)
C111 C110 C113 C115 167.9(7)
C109 C110 C113 C115 -13.3(11)
C127 C106 C117 C118 117.6(4)
C103 C106 C117 C118 -123.1(4)
C107 C106 C117 C118 0.6(5)
C127 C106 C117 C122 -63.5(4)
C103 C106 C117 C122 55.7(4)
C107 C106 C117 C122 179.4(3)
C122 C117 C118 C119 1.1(6)
C106 C117 C118 C119 180.0(4)
C117 C118 C119 C120 -0.6(7)
C118 C119 C120 C121 -0.1(6)
C118 C119 C120 C123 -176.8(4)
C119 C120 C121 C122 0.2(6)
C123 C120 C121 C122 177.0(4)
C120 C121 C122 C117 0.4(6)
C118 C117 C122 C121 -1.1(6)
C106 C117 C122 C121 180.0(4)
C119 C120 C123 C125 -9.8(6)
C121 C120 C123 C125 173.6(4)
C119 C120 C123 C124 110.8(5)
C121 C120 C123 C124 -65.8(5)
C119 C120 C123 C126 -130.5(5)
C121 C120 C123 C126 52.9(6)
C117 C106 C127 C128 -9.9(5)
C103 C106 C127 C128 -126.3(4)
C107 C106 C127 C128 112.6(4)
C117 C106 C127 C132 174.0(3)
C103 C106 C127 C132 57.6(5)
C107 C106 C127 C132 -63.6(4)
C132 C127 C128 C129 -1.7(6)
C106 C127 C128 C129 -177.9(4)
C127 C128 C129 C130 0.0(7)
C128 C129 C130 C131 0.8(7)
C128 C129 C130 C133 -179.1(4)
C129 C130 C131 C132 0.2(7)
C133 C130 C131 C132 -179.8(5)
C130 C131 C132 C127 -2.0(7)
C128 C127 C132 C131 2.7(6)
C106 C127 C132 C131 179.1(4)
C129 C130 C133 C135 108.1(6)
C131 C130 C133 C135 -71.8(7)
C129 C130 C133 C136 -131.8(6)
C131 C130 C133 C136 48.3(7)
C129 C130 C133 C134 -10.8(7)
C131 C130 C133 C134 169.3(5)
C5 C4 N1 C1 174.2(4)
C3 C4 N1 C1 -0.5(5)
C5 C4 N1 Zn1 -3.2(6)
C3 C4 N1 Zn1 -177.9(3)
C20 C1 N1 C4 176.3(4)
C2 C1 N1 C4 0.0(4)
C20 C1 N1 Zn1 -6.3(6)
C2 C1 N1 Zn1 177.3(3)
C5 C6 N2 C9 -174.7(4)
C7 C6 N2 C9 1.3(4)
C5 C6 N2 Zn1 4.6(6)
C7 C6 N2 Zn1 -179.4(3)
C10 C9 N2 C6 -179.6(4)
C8 C9 N2 C6 -0.7(4)
C10 C9 N2 Zn1 1.1(5)
C8 C9 N2 Zn1 180.0(3)
C15 C14 N3 C11 176.7(3)
C13 C14 N3 C11 0.2(4)
C15 C14 N3 Zn1 -4.3(5)
C13 C14 N3 Zn1 179.2(2)
C10 C11 N3 C14 172.0(3)
C12 C11 N3 C14 -1.1(4)
C10 C11 N3 Zn1 -7.0(5)
C12 C11 N3 Zn1 179.9(2)
C20 C19 N4 C16 -179.0(3)
C18 C19 N4 C16 1.4(4)
C20 C19 N4 Zn1 3.3(5)
C18 C19 N4 Zn1 -176.3(2)
C15 C16 N4 C19 -172.2(3)
C17 C16 N4 C19 0.6(4)
C15 C16 N4 Zn1 5.6(5)
C17 C16 N4 Zn1 178.4(2)
C34 C33 N5 C44 -0.6(6)
C30 C33 N5 C44 -179.3(3)
C36 C44 N5 C33 -0.3(5)
C43 C44 N5 C33 179.9(3)
C41 C42 N6 C43 1.5(5)
C45 C42 N6 C43 -172.1(3)
C39 C43 N6 C42 4.7(5)
C44 C43 N6 C42 -176.7(3)
C96 C95 N7 N8 0.7(6)
C94 C95 N7 N8 177.9(5)
C95 N7 N8 N9 0.8(6)
C95 C96 N9 N8 2.4(6)
C95 C96 N9 C97 175.7(5)
N7 N8 N9 C96 -2.0(6)
N7 N8 N9 C97 -176.3(4)
C98 C97 N9 C96 46.0(7)
C98 C97 N9 N8 -141.1(5)
C92 C91 O1 C94 143.1(5)
C90 C91 O1 C94 -39.4(7)
C95 C94 O1 C91 170.8(5)
C105 C100 O2 C99 168.9(3)
C101 C100 O2 C99 -11.6(5)
C98 C99 O2 C100 -173.6(3)

loop_
_platon_squeeze_void_nr
_platon_squeeze_void_average_x
_platon_squeeze_void_average_y
_platon_squeeze_void_average_z
_platon_squeeze_void_volume
_platon_squeeze_void_count_electrons
_platon_squeeze_void_content
1 0.000 0.500 1.000 999 173 ' '
2 0.291 0.785 0.101 15 0 ' '
3 0.500 0.500 0.500 228 45 ' '
4 0.709 0.215 0.899 15 0 ' '
